data_7102428
loop_
_publ_author_name
'Langley, Stuart'
'Helliwell, Madeleine'
'Raftery, James'
'Tolis, Evangelos I'
'Winpenny, Richard E P'

_publ_section_title
;
 Phosphonate ligands encourage a platonic relationship between
 cobalt(II) and alkali metal ions.
;
_journal_issue 2
_journal_name_full 'Chemical communications (Cambridge, England)'
_journal_page_first 142
_journal_page_last 143
_journal_paper_doi 10.1039/b312769a
_journal_year 2004
_chemical_formula_sum 'C109.5 H100 Cl22 Co6 Li9 N18 O23 P'
_chemical_formula_weight 3262.99
_chemical_name_systematic
;
?
;
_space_group_IT_number 147
_symmetry_cell_setting trigonal
_symmetry_space_group_name_Hall '-P 3'
_symmetry_space_group_name_H-M 'P -3'
_atom_sites_solution_hydrogens geom
_atom_sites_solution_primary direct
_atom_sites_solution_secondary difmap
_audit_creation_method SHELXL-97
_cell_angle_alpha 90.00
_cell_angle_beta 90.00
_cell_angle_gamma 120.00
_cell_formula_units_Z 2
_cell_length_a 23.5886(12)
_cell_length_b 23.5886(12)
_cell_length_c 15.9501(14)
_cell_measurement_reflns_used 8393
_cell_measurement_temperature 100(2)
_cell_measurement_theta_max 26.05
_cell_measurement_theta_min 2.36
_cell_volume 7686.0(9)
_computing_cell_refinement 'Bruker SMART'
_computing_data_collection 'Bruker SMART'
_computing_data_reduction 'Bruker SAINT'
_computing_molecular_graphics 'Bruker SHELXTL'
_computing_publication_material 'Bruker SHELXTL'
_computing_structure_refinement 'SHELXL-97 (Sheldrick, 1997)'
_computing_structure_solution 'SHELXS-97 (Sheldrick, 1990)'
_diffrn_ambient_temperature 100(2)
_diffrn_measured_fraction_theta_full 0.995
_diffrn_measured_fraction_theta_max 0.995
_diffrn_measurement_device_type 'CCD area detector'
_diffrn_measurement_method 'phi and omega scans'
_diffrn_radiation_monochromator graphite
_diffrn_radiation_source 'fine-focus sealed tube'
_diffrn_radiation_type MoK\a
_diffrn_radiation_wavelength 0.71073
_diffrn_reflns_av_R_equivalents 0.0465
_diffrn_reflns_av_sigmaI/netI 0.0432
_diffrn_reflns_limit_h_max 23
_diffrn_reflns_limit_h_min -29
_diffrn_reflns_limit_k_max 29
_diffrn_reflns_limit_k_min -28
_diffrn_reflns_limit_l_max 17
_diffrn_reflns_limit_l_min -19
_diffrn_reflns_number 45119
_diffrn_reflns_theta_full 26.46
_diffrn_reflns_theta_max 26.46
_diffrn_reflns_theta_min 1.62
_exptl_absorpt_coefficient_mu 1.088
_exptl_absorpt_correction_T_max 0.8990
_exptl_absorpt_correction_T_min 0.7360
_exptl_absorpt_correction_type multi-scan
_exptl_absorpt_process_details SADABS
_exptl_crystal_colour pink/purple
_exptl_crystal_density_diffrn 1.410
_exptl_crystal_density_method 'not measured'
_exptl_crystal_description needle
_exptl_crystal_F_000 3290
_exptl_crystal_size_max 0.30
_exptl_crystal_size_mid 0.10
_exptl_crystal_size_min 0.10
_refine_diff_density_max 1.626
_refine_diff_density_min -1.033
_refine_diff_density_rms 0.130
_refine_ls_extinction_method none
_refine_ls_goodness_of_fit_ref 0.965
_refine_ls_hydrogen_treatment mixed
_refine_ls_matrix_type fullcycle
_refine_ls_number_parameters 598
_refine_ls_number_reflns 10519
_refine_ls_number_restraints 553
_refine_ls_restrained_S_all 0.942
_refine_ls_R_factor_all 0.0753
_refine_ls_R_factor_gt 0.0537
_refine_ls_shift/su_max 0.001
_refine_ls_shift/su_mean 0.000
_refine_ls_structure_factor_coef Fsqd
_refine_ls_weighting_details 'calc w=1/[\s^2^(Fo^2^)+(0.1060P)^2^+20.8805P] where P=(Fo^2^+2Fc^2^)/3'
_refine_ls_weighting_scheme calc
_refine_ls_wR_factor_gt 0.1567
_refine_ls_wR_factor_ref 0.1736
_reflns_number_gt 7965
_reflns_number_total 10519
_reflns_threshold_expression >2sigma(I)
_cod_data_source_file b312769a.txt
_cod_data_source_block s1533abs
_cod_depositor_comments
;
The following automatic conversions were performed:
'_symmetry_cell_setting' value 'Trigonal' changed to 'trigonal' according
to '/home/saulius/struct/CIF-dictionaries/cif_core.dic' dictionary named
'cif_core.dic' version 2.4.1 from 2010-06-29.

Automatic conversion script
Id: cif_fix_enum 1527 2010-12-29 10:47:43Z saulius 
;
_cod_original_sg_symbol_H-M P-3
_cod_original_formula_sum 'C109.50 H100 Cl22 Co6 Li9 N18 O23 P'
_cod_database_code 7102428

loop_
_symmetry_equiv_pos_as_xyz
'x, y, z'
'-y, x-y, z'
'-x+y, -x, z'
'-x, -y, -z'
'y, -x+y, -z'
'x-y, x, -z'

loop_
_atom_site_label
_atom_site_type_symbol
_atom_site_fract_x
_atom_site_fract_y
_atom_site_fract_z
_atom_site_U_iso_or_equiv
_atom_site_adp_type
_atom_site_occupancy
_atom_site_symmetry_multiplicity
_atom_site_calc_flag
_atom_site_refinement_flags
_atom_site_disorder_assembly
_atom_site_disorder_group
Co1 Co 0.39095(3) 0.63449(3) 0.54639(3) 0.01714(14) Uani 1 1 d U . .
Co2 Co 0.13934(3) 0.43188(3) 0.25916(3) 0.01875(14) Uani 1 1 d U . .
Li1 Li 0.4841(3) 0.7424(3) 0.4013(4) 0.0193(13) Uani 1 1 d U . .
Li2 Li 0.2885(3) 0.5763(3) 0.2281(4) 0.0196(12) Uani 1 1 d U . .
Li3 Li 0.1901(3) 0.5893(3) 0.3378(4) 0.0199(12) Uani 1 1 d U . .
Cl1 Cl 0.43659(6) 0.75204(6) 0.91499(7) 0.0373(3) Uani 1 1 d U . .
Cl2 Cl 0.45426(6) 0.56336(6) 0.73871(7) 0.0351(3) Uani 1 1 d U . .
Cl3 Cl 0.24284(6) 0.38907(6) 0.02501(7) 0.0315(3) Uani 1 1 d U . .
Cl4 Cl -0.00611(6) 0.27013(6) 0.34918(9) 0.0427(3) Uani 1 1 d U . .
Cl5 Cl -0.01906(5) 0.38459(7) 0.13550(8) 0.0418(3) Uani 1 1 d U . .
Cl6 Cl 0.09546(7) 0.27493(7) 0.13091(8) 0.0429(3) Uani 1 1 d U . .
Cl7 Cl 0.36070(5) 0.53813(4) 0.45928(6) 0.0189(2) Uani 1 1 d U . .
Cl8 Cl 0.3333 0.6667 0.13747(10) 0.0196(3) Uani 1 3 d SU . .
P1 P 0.3333 0.6667 0.37451(10) 0.0138(3) Uani 1 3 d SU . .
O1 O 0.41051(14) 0.71823(13) 0.61483(18) 0.0215(6) Uani 1 1 d U . .
O2 O 0.47960(13) 0.68700(14) 0.48736(17) 0.0210(6) Uani 1 1 d U . .
O3 O 0.35522(13) 0.55104(13) 0.24206(17) 0.0195(6) Uani 1 1 d U . .
O4 O 0.12379(13) 0.50348(13) 0.31927(17) 0.0199(6) Uani 1 1 d U . .
O5 O 0.21446(13) 0.50405(13) 0.17365(17) 0.0191(6) Uani 1 1 d U . .
O6 O 0.21456(14) 0.43885(14) 0.33834(18) 0.0225(6) Uani 1 1 d U . .
O7 O 0.3333 0.6667 0.4727(3) 0.0148(9) Uani 1 3 d SU . .
O8 O 0.27878(12) 0.60014(12) 0.34263(16) 0.0152(5) Uani 1 1 d U . .
N1 N 0.42956(17) 0.73722(17) 0.7526(2) 0.0219(7) Uani 1 1 d U . .
N2 N 0.47537(17) 0.63257(17) 0.6027(2) 0.0215(7) Uani 1 1 d U . .
N3 N 0.30960(17) 0.47394(17) 0.1409(2) 0.0216(7) Uani 1 1 d U . .
N4 N 0.05832(16) 0.39717(16) 0.3389(2) 0.0210(7) Uani 1 1 d U . .
N5 N 0.10787(16) 0.45274(17) 0.1456(2) 0.0206(7) Uani 1 1 d U . .
N6 N 0.16600(17) 0.36075(17) 0.2440(2) 0.0223(7) Uani 1 1 d U . .
C1 C 0.4543(2) 0.75065(19) 0.6743(3) 0.0204(8) Uani 1 1 d U . .
C2 C 0.5197(2) 0.7951(2) 0.6574(3) 0.0260(9) Uani 1 1 d U . .
H2 H 0.5361 0.8023 0.6017 0.031 Uiso 1 1 calc R . .
C3 C 0.5597(2) 0.8280(2) 0.7239(3) 0.0297(10) Uani 1 1 d U . .
H3 H 0.6044 0.8592 0.7141 0.036 Uiso 1 1 calc R . .
C4 C 0.5355(2) 0.8162(2) 0.8052(3) 0.0295(10) Uani 1 1 d U . .
H4 H 0.5625 0.8387 0.8518 0.035 Uiso 1 1 calc R . .
C5 C 0.4707(2) 0.7703(2) 0.8147(3) 0.0262(9) Uani 1 1 d U . .
C6 C 0.5123(2) 0.6730(2) 0.5401(3) 0.0214(8) Uani 1 1 d U . .
C7 C 0.5802(2) 0.6976(2) 0.5357(3) 0.0284(9) Uani 1 1 d U . .
H7 H 0.6059 0.7272 0.4927 0.034 Uiso 1 1 calc R . .
C8 C 0.6080(2) 0.6773(3) 0.5953(3) 0.0388(12) Uani 1 1 d U . .
H8 H 0.6536 0.6926 0.5934 0.047 Uiso 1 1 calc R . .
C9 C 0.5697(2) 0.6343(3) 0.6593(3) 0.0387(12) Uani 1 1 d U . .
H9 H 0.5883 0.6194 0.7005 0.046 Uiso 1 1 calc R . .
C10 C 0.5046(2) 0.6149(2) 0.6598(3) 0.0282(9) Uani 1 1 d U . .
C11 C 0.3590(2) 0.5093(2) 0.1986(2) 0.0206(8) Uani 1 1 d U . .
C12 C 0.4097(2) 0.4937(2) 0.2021(3) 0.0226(8) Uani 1 1 d U . .
H12 H 0.4451 0.5164 0.2400 0.027 Uiso 1 1 calc R . .
C13 C 0.4080(2) 0.4465(2) 0.1513(3) 0.0289(10) Uani 1 1 d U . .
H13 H 0.4426 0.4370 0.1543 0.035 Uiso 1 1 calc R . .
C14 C 0.3563(2) 0.4113(2) 0.0944(3) 0.0311(10) Uani 1 1 d U . .
H14 H 0.3550 0.3779 0.0598 0.037 Uiso 1 1 calc R . .
C15 C 0.3090(2) 0.4273(2) 0.0913(3) 0.0241(9) Uani 1 1 d U . .
C16 C 0.07088(19) 0.4590(2) 0.3541(3) 0.0214(8) Uani 1 1 d U . .
C17 C 0.0270(2) 0.4702(2) 0.4012(3) 0.0303(10) Uani 1 1 d U . .
H17 H 0.0350 0.5132 0.4109 0.036 Uiso 1 1 calc R . .
C18 C -0.0276(2) 0.4165(3) 0.4325(3) 0.0371(11) Uani 1 1 d U . .
H18 H -0.0580 0.4229 0.4644 0.044 Uiso 1 1 calc R . .
C19 C -0.0399(2) 0.3537(2) 0.4192(3) 0.0358(11) Uani 1 1 d U . .
H19 H -0.0775 0.3169 0.4418 0.043 Uiso 1 1 calc R . .
C20 C 0.0050(2) 0.3469(2) 0.3715(3) 0.0278(9) Uani 1 1 d U . .
C21 C 0.16884(19) 0.49965(19) 0.1227(2) 0.0194(8) Uani 1 1 d U . .
C22 C 0.1788(2) 0.5392(2) 0.0527(3) 0.0269(9) Uani 1 1 d U . .
H22 H 0.2215 0.5729 0.0378 0.032 Uiso 1 1 calc R . .
C23 C 0.1255(2) 0.5282(2) 0.0065(3) 0.0324(10) Uani 1 1 d U . .
H23 H 0.1313 0.5543 -0.0416 0.039 Uiso 1 1 calc R . .
C24 C 0.0629(2) 0.4792(2) 0.0291(3) 0.0330(10) Uani 1 1 d U . .
H24 H 0.0256 0.4706 -0.0032 0.040 Uiso 1 1 calc R . .
C25 C 0.0572(2) 0.4439(2) 0.0998(3) 0.0259(9) Uani 1 1 d U . .
C26 C 0.2137(2) 0.3896(2) 0.3032(3) 0.0217(8) Uani 1 1 d U . .
C27 C 0.2566(2) 0.3654(2) 0.3189(3) 0.0307(10) Uani 1 1 d U . .
H27 H 0.2902 0.3853 0.3599 0.037 Uiso 1 1 calc R . .
C28 C 0.2486(3) 0.3127(3) 0.2737(4) 0.0463(14) Uani 1 1 d U . .
H28 H 0.2776 0.2962 0.2831 0.056 Uiso 1 1 calc R . .
C29 C 0.1989(3) 0.2823(3) 0.2137(4) 0.0482(14) Uani 1 1 d U . .
H29 H 0.1932 0.2456 0.1823 0.058 Uiso 1 1 calc R . .
C30 C 0.1590(2) 0.3085(2) 0.2030(3) 0.0318(10) Uani 1 1 d U . .
C1S C 0.0626(8) 0.1128(7) 0.2531(12) 0.081(4) Uani 0.50 1 d PU . .
H1S1 H 0.0277 0.0728 0.2273 0.122 Uiso 0.50 1 calc PR . .
H1S2 H 0.1027 0.1101 0.2562 0.122 Uiso 0.50 1 calc PR . .
H1S3 H 0.0707 0.1508 0.2192 0.122 Uiso 0.50 1 calc PR . .
C2S C 0.0439(8) 0.1194(7) 0.3332(13) 0.084(4) Uani 0.50 1 d PU . .
H2S1 H 0.0361 0.0807 0.3662 0.101 Uiso 0.50 1 calc PR . .
H2S2 H 0.0015 0.1184 0.3289 0.101 Uiso 0.50 1 calc PR . .
C3S C 0.0933(6) 0.1834(6) 0.3847(10) 0.061(3) Uani 0.50 1 d PU B .
H3S1 H 0.1360 0.1851 0.3861 0.073 Uiso 0.50 1 calc PR . .
H3S2 H 0.0996 0.2218 0.3520 0.073 Uiso 0.50 1 calc PR . .
C4S C 0.0774(6) 0.1922(6) 0.4712(10) 0.061(3) Uani 0.50 1 d PU . .
H4S1 H 0.0332 0.1872 0.4711 0.073 Uiso 0.50 1 calc PR A 1
H4S2 H 0.0752 0.1563 0.5057 0.073 Uiso 0.50 1 calc PR A 1
C5S C 0.1191(6) 0.2500(6) 0.5097(7) 0.065(4) Uiso 0.614(15) 1 d PU B 1
H5S1 H 0.1207 0.2863 0.4765 0.078 Uiso 0.614(15) 1 calc PR B 1
H5S2 H 0.1636 0.2557 0.5098 0.078 Uiso 0.614(15) 1 calc PR B 1
C5T C 0.0992(13) 0.1908(13) 0.5857(16) 0.094(8) Uiso 0.386(15) 1 d PU B 2
H5T1 H 0.0654 0.1523 0.6166 0.113 Uiso 0.386(15) 1 calc PR B 2
H5T2 H 0.1428 0.1948 0.5933 0.113 Uiso 0.386(15) 1 calc PR B 2
C6S C 0.0987(9) 0.2556(7) 0.6067(12) 0.089(5) Uani 0.50 1 d PU . .
H6S1 H 0.1305 0.2984 0.6298 0.133 Uiso 0.50 1 calc PR B 1
H6S2 H 0.0986 0.2209 0.6407 0.133 Uiso 0.50 1 calc PR B 1
H6S3 H 0.0550 0.2508 0.6073 0.133 Uiso 0.50 1 calc PR B 1
O1S O 0.3333 0.6667 0.7296(7) 0.088(3) Uani 1 3 d S . .
C7S C 0.0994 0.3476 0.8872 0.068 Uiso 0.25 1 d PU . .
C8S C 0.1541 0.3196 0.8722 0.041 Uiso 0.50 1 d PU . .
C9S C 0.1352 0.3068 0.8914 0.065 Uiso 0.50 1 d PU . .
C10S C 0.1453 0.2161 0.9332 0.039 Uiso 0.25 1 d PU . .
C11S C 0.1705 0.2489 0.8602 0.045 Uiso 0.25 1 d PU . .
C12S C 0.1078 0.2463 0.9050 0.045 Uiso 0.25 1 d PU . .
C14S C 0.0481 0.2179 0.9133 0.065 Uiso 0.25 1 d PU . .
C15S C 0.1091 0.3336 0.8458 0.036 Uiso 0.25 1 d PU . .
C16S C 0.1206 0.3969 0.8875 0.035 Uiso 0.50 1 d PU . .

loop_
_atom_site_aniso_label
_atom_site_aniso_U_11
_atom_site_aniso_U_22
_atom_site_aniso_U_33
_atom_site_aniso_U_23
_atom_site_aniso_U_13
_atom_site_aniso_U_12
Co1 0.0182(3) 0.0193(3) 0.0139(3) 0.0007(2) -0.0006(2) 0.0093(2)
Co2 0.0184(3) 0.0195(3) 0.0179(3) -0.0011(2) -0.0009(2) 0.0091(2)
Li1 0.016(3) 0.022(3) 0.022(3) 0.001(2) 0.004(2) 0.011(2)
Li2 0.018(3) 0.024(3) 0.014(3) 0.002(2) 0.001(2) 0.008(2)
Li3 0.017(2) 0.021(3) 0.021(3) -0.001(2) 0.000(2) 0.010(2)
Cl1 0.0521(7) 0.0450(7) 0.0172(5) -0.0007(5) 0.0023(5) 0.0259(6)
Cl2 0.0326(6) 0.0487(7) 0.0270(6) 0.0141(5) 0.0014(4) 0.0227(5)
Cl3 0.0341(6) 0.0385(6) 0.0225(5) -0.0101(4) -0.0092(4) 0.0185(5)
Cl4 0.0371(7) 0.0204(5) 0.0596(8) 0.0049(5) 0.0014(6) 0.0061(5)
Cl5 0.0186(5) 0.0573(8) 0.0333(6) 0.0004(5) -0.0037(4) 0.0068(5)
Cl6 0.0445(7) 0.0453(7) 0.0420(7) -0.0237(6) -0.0196(6) 0.0248(6)
Cl7 0.0209(5) 0.0199(4) 0.0171(4) 0.0008(3) -0.0012(3) 0.0112(4)
Cl8 0.0220(5) 0.0220(5) 0.0149(7) 0.000 0.000 0.0110(2)
P1 0.0151(5) 0.0151(5) 0.0113(8) 0.000 0.000 0.0075(2)
O1 0.0234(14) 0.0207(14) 0.0206(14) -0.0044(11) -0.0083(11) 0.0112(12)
O2 0.0188(14) 0.0259(15) 0.0189(14) 0.0020(11) -0.0004(11) 0.0116(12)
O3 0.0208(14) 0.0226(14) 0.0187(14) -0.0026(11) -0.0021(11) 0.0134(12)
O4 0.0187(13) 0.0195(13) 0.0192(14) -0.0009(11) 0.0018(11) 0.0077(11)
O5 0.0159(13) 0.0216(14) 0.0179(13) -0.0012(11) -0.0023(10) 0.0078(11)
O6 0.0239(14) 0.0225(14) 0.0224(15) -0.0039(11) -0.0047(11) 0.0126(12)
O7 0.0170(13) 0.0170(13) 0.010(2) 0.000 0.000 0.0085(7)
O8 0.0160(12) 0.0150(13) 0.0141(12) -0.0005(10) 0.0002(10) 0.0074(10)
N1 0.0266(18) 0.0215(17) 0.0186(17) 0.0006(13) -0.0003(13) 0.0127(15)
N2 0.0239(17) 0.0235(17) 0.0183(17) -0.0010(13) -0.0023(13) 0.0127(15)
N3 0.0260(18) 0.0249(18) 0.0154(16) -0.0026(13) -0.0019(13) 0.0139(15)
N4 0.0178(16) 0.0195(16) 0.0207(17) 0.0002(13) -0.0004(13) 0.0055(13)
N5 0.0175(16) 0.0259(18) 0.0180(16) -0.0029(13) -0.0027(13) 0.0104(14)
N6 0.0212(17) 0.0237(17) 0.0227(18) -0.0020(13) -0.0005(13) 0.0118(14)
C1 0.024(2) 0.0203(19) 0.0191(19) -0.0005(15) -0.0031(15) 0.0129(17)
C2 0.024(2) 0.031(2) 0.022(2) 0.0039(17) 0.0013(16) 0.0132(18)
C3 0.026(2) 0.030(2) 0.028(2) 0.0015(18) -0.0034(17) 0.0097(19)
C4 0.034(2) 0.025(2) 0.027(2) -0.0046(18) -0.0116(18) 0.0131(19)
C5 0.037(2) 0.027(2) 0.018(2) -0.0009(16) -0.0017(17) 0.0188(19)
C6 0.0223(19) 0.023(2) 0.020(2) -0.0010(16) -0.0022(16) 0.0124(17)
C7 0.024(2) 0.042(3) 0.019(2) 0.0000(18) 0.0011(17) 0.017(2)
C8 0.026(2) 0.065(3) 0.031(3) 0.001(2) -0.0016(19) 0.027(2)
C9 0.033(2) 0.064(3) 0.028(2) 0.011(2) 0.000(2) 0.031(3)
C10 0.031(2) 0.037(2) 0.021(2) 0.0002(18) -0.0039(17) 0.021(2)
C11 0.023(2) 0.023(2) 0.0154(19) 0.0005(15) 0.0010(15) 0.0115(17)
C12 0.024(2) 0.030(2) 0.018(2) -0.0024(16) -0.0031(16) 0.0159(18)
C13 0.034(2) 0.040(3) 0.025(2) -0.0041(19) -0.0006(18) 0.027(2)
C14 0.042(3) 0.039(3) 0.022(2) -0.0098(19) -0.0041(19) 0.027(2)
C15 0.026(2) 0.029(2) 0.018(2) -0.0046(16) -0.0034(16) 0.0143(18)
C16 0.0195(19) 0.0235(19) 0.0189(19) -0.0014(15) -0.0018(15) 0.0090(16)
C17 0.026(2) 0.035(2) 0.030(2) -0.0070(19) 0.0016(18) 0.0151(19)
C18 0.027(2) 0.049(3) 0.030(3) -0.006(2) 0.0069(19) 0.015(2)
C19 0.023(2) 0.037(2) 0.031(3) 0.002(2) 0.0041(19) 0.004(2)
C20 0.023(2) 0.026(2) 0.027(2) 0.0015(17) -0.0031(17) 0.0071(18)
C21 0.0197(18) 0.0212(19) 0.0173(19) -0.0037(15) -0.0019(15) 0.0103(16)
C22 0.027(2) 0.030(2) 0.019(2) 0.0008(17) -0.0030(17) 0.0101(18)
C23 0.035(2) 0.033(2) 0.025(2) 0.0018(19) -0.0084(19) 0.015(2)
C24 0.029(2) 0.042(3) 0.028(2) -0.0056(19) -0.0132(19) 0.017(2)
C25 0.019(2) 0.032(2) 0.022(2) -0.0041(17) -0.0031(16) 0.0098(18)
C26 0.0217(19) 0.0215(19) 0.020(2) 0.0017(15) 0.0015(15) 0.0094(16)
C27 0.031(2) 0.042(3) 0.027(2) -0.0073(19) -0.0069(18) 0.025(2)
C28 0.055(3) 0.064(4) 0.046(3) -0.018(3) -0.016(3) 0.049(3)
C29 0.062(4) 0.055(3) 0.050(3) -0.027(3) -0.019(3) 0.046(3)
C30 0.034(2) 0.037(3) 0.029(2) -0.0132(19) -0.0085(19) 0.022(2)
C1S 0.070(10) 0.041(7) 0.118(11) 0.010(7) 0.005(9) 0.017(7)
C2S 0.060(8) 0.041(7) 0.136(11) 0.011(7) 0.028(8) 0.014(6)
C3S 0.041(6) 0.037(6) 0.112(9) 0.018(6) 0.012(6) 0.026(5)
C4S 0.044(6) 0.058(7) 0.098(7) 0.033(6) 0.006(6) 0.039(6)
C6S 0.100(11) 0.052(8) 0.134(11) 0.003(7) -0.036(10) 0.052(8)
O1S 0.074(4) 0.074(4) 0.116(9) 0.000 0.000 0.0372(19)

loop_
_atom_type_symbol
_atom_type_description
_atom_type_scat_dispersion_real
_atom_type_scat_dispersion_imag
_atom_type_scat_source
C C 0.0033 0.0016 'International Tables Vol C Tables 4.2.6.8 and 6.1.1.4'
H H 0.0000 0.0000 'International Tables Vol C Tables 4.2.6.8 and 6.1.1.4'
Li Li -0.0003 0.0001 'International Tables Vol C Tables 4.2.6.8 and 6.1.1.4'
N N 0.0061 0.0033 'International Tables Vol C Tables 4.2.6.8 and 6.1.1.4'
P P 0.1023 0.0942 'International Tables Vol C Tables 4.2.6.8 and 6.1.1.4'
Cl Cl 0.1484 0.1585 'International Tables Vol C Tables 4.2.6.8 and 6.1.1.4'
Co Co 0.3494 0.9721 'International Tables Vol C Tables 4.2.6.8 and 6.1.1.4'
O O 0.0106 0.0060 'International Tables Vol C Tables 4.2.6.8 and 6.1.1.4'

loop_
_geom_angle_atom_site_label_1
_geom_angle_atom_site_label_2
_geom_angle_atom_site_label_3
_geom_angle
_geom_angle_site_symmetry_1
_geom_angle_site_symmetry_3
O1 Co1 O2 173.91(12) 3_565 .
O1 Co1 O1 84.95(16) 3_565 .
O2 Co1 O1 89.56(12) . .
O1 Co1 O7 82.19(11) 3_565 .
O2 Co1 O7 99.55(10) . .
O1 Co1 O7 80.55(10) . .
O1 Co1 N2 114.78(12) 3_565 .
O2 Co1 N2 62.65(12) . .
O1 Co1 N2 91.82(12) . .
O7 Co1 N2 160.88(10) . .
O1 Co1 Cl7 93.63(9) 3_565 .
O2 Co1 Cl7 92.07(8) . .
O1 Co1 Cl7 174.72(8) . .
O7 Co1 Cl7 94.23(7) . .
N2 Co1 Cl7 93.39(9) . .
N6 Co2 N4 109.92(14) . .
N6 Co2 N5 111.86(13) . .
N4 Co2 N5 104.73(13) . .
N6 Co2 O6 63.40(12) . .
N4 Co2 O6 103.54(12) . .
N5 Co2 O6 150.99(12) . .
N6 Co2 O4 159.20(12) . .
N4 Co2 O4 63.28(12) . .
N5 Co2 O4 88.93(12) . .
O6 Co2 O4 98.05(11) . .
N6 Co2 O5 95.75(12) . .
N4 Co2 O5 154.25(12) . .
N5 Co2 O5 61.96(11) . .
O6 Co2 O5 89.44(11) . .
O4 Co2 O5 93.25(10) . .
N6 Co2 C26 32.82(13) . .
N4 Co2 C26 110.91(13) . .
N5 Co2 C26 136.94(13) . .
O6 Co2 C26 30.63(12) . .
O4 Co2 C26 128.37(12) . .
O5 Co2 C26 91.65(12) . .
N6 Co2 C16 139.99(14) . .
N4 Co2 C16 32.60(13) . .
N5 Co2 C16 96.43(13) . .
O6 Co2 C16 103.92(12) . .
O4 Co2 C16 30.73(12) . .
O5 Co2 C16 122.99(12) . .
C26 Co2 C16 126.58(13) . .
O2 Li1 O6 113.1(3) . 2_665
O2 Li1 O8 97.4(3) . 2_665
O6 Li1 O8 116.8(4) 2_665 2_665
O2 Li1 Cl7 108.2(3) . 2_665
O6 Li1 Cl7 115.3(3) 2_665 2_665
O8 Li1 Cl7 104.2(3) 2_665 2_665
O2 Li1 Li2 130.8(3) . 2_665
O6 Li1 Li2 81.6(3) 2_665 2_665
O8 Li1 Li2 39.76(19) 2_665 2_665
Cl7 Li1 Li2 106.0(3) 2_665 2_665
O2 Li1 Li3 71.1(3) . 2_665
O6 Li1 Li3 100.4(3) 2_665 2_665
O8 Li1 Li3 39.44(19) 2_665 2_665
Cl7 Li1 Li3 139.8(3) 2_665 2_665
Li2 Li1 Li3 59.9(2) 2_665 2_665
O2 Li1 P1 92.9(3) . .
O6 Li1 P1 139.4(3) 2_665 .
O8 Li1 P1 25.01(12) 2_665 .
Cl7 Li1 P1 82.39(18) 2_665 .
Li2 Li1 P1 58.03(18) 2_665 .
Li3 Li1 P1 57.85(17) 2_665 .
O2 Li1 Li3 137.3(3) . 3_565
O6 Li1 Li3 109.4(3) 2_665 3_565
O8 Li1 Li3 66.9(2) 2_665 3_565
Cl7 Li1 Li3 46.06(16) 2_665 3_565
Li2 Li1 Li3 60.2(2) 2_665 3_565
Li3 Li1 Li3 106.1(3) 2_665 3_565
P1 Li1 Li3 55.68(16) . 3_565
O5 Li2 O3 107.0(3) . .
O5 Li2 O8 119.2(3) . .
O3 Li2 O8 102.1(3) . .
O5 Li2 Cl8 108.8(3) . .
O3 Li2 Cl8 106.4(3) . .
O8 Li2 Cl8 112.2(3) . .
O5 Li2 P1 145.6(3) . .
O3 Li2 P1 94.4(3) . .
O8 Li2 P1 27.54(12) . .
Cl8 Li2 P1 89.7(2) . .
O5 Li2 Li1 95.7(3) . 3_565
O3 Li2 Li1 77.8(3) . 3_565
O8 Li2 Li1 41.40(19) . 3_565
Cl8 Li2 Li1 152.1(3) . 3_565
P1 Li2 Li1 62.40(18) . 3_565
O5 Li2 Li3 87.0(3) . .
O3 Li2 Li3 137.5(3) . .
O8 Li2 Li3 39.63(19) . .
Cl8 Li2 Li3 106.4(3) . .
P1 Li2 Li3 59.51(18) . .
Li1 Li2 Li3 60.7(2) 3_565 .
O5 Li2 Li3 138.4(3) . 2_665
O3 Li2 Li3 36.38(19) . 2_665
O8 Li2 Li3 70.1(2) . 2_665
Cl8 Li2 Li3 102.7(2) . 2_665
P1 Li2 Li3 58.09(17) . 2_665
Li1 Li2 Li3 63.9(2) 3_565 2_665
Li3 Li2 Li3 109.6(3) . 2_665
O5 Li2 Li2 153.2(2) . 2_665
O3 Li2 Li2 75.8(3) . 2_665
O8 Li2 Li2 85.03(18) . 2_665
Cl8 Li2 Li2 47.02(12) . 2_665
P1 Li2 Li2 57.51(10) . 2_665
Li1 Li2 Li2 110.74(19) 3_565 2_665
Li3 Li2 Li2 109.1(2) . 2_665
Li3 Li2 Li2 57.1(2) 2_665 2_665
O5 Li2 Li2 115.2(4) . 3_565
O3 Li2 Li2 135.3(3) . 3_565
O8 Li2 Li2 69.7(2) . 3_565
Cl8 Li2 Li2 47.02(12) . 3_565
P1 Li2 Li2 57.51(10) . 3_565
Li1 Li2 Li2 110.6(2) 3_565 3_565
Li3 Li2 Li2 61.0(3) . 3_565
Li3 Li2 Li2 106.0(2) 2_665 3_565
Li2 Li2 Li2 60.0 2_665 3_565
O4 Li3 O3 109.9(3) . 3_565
O4 Li3 O8 114.0(3) . .
O3 Li3 O8 103.2(3) 3_565 .
O4 Li3 Cl7 115.2(3) . 3_565
O3 Li3 Cl7 106.7(3) 3_565 3_565
O8 Li3 Cl7 107.0(3) . 3_565
O4 Li3 P1 140.7(3) . .
O3 Li3 P1 93.7(2) 3_565 .
O8 Li3 P1 27.54(12) . .
Cl7 Li3 P1 85.5(2) 3_565 .
O4 Li3 Li2 93.9(3) . .
O3 Li3 Li2 79.6(3) 3_565 .
O8 Li3 Li2 39.14(19) . .
Cl7 Li3 Li2 144.6(3) 3_565 .
P1 Li3 Li2 59.15(18) . .
O4 Li3 Li1 80.3(3) . 3_565
O3 Li3 Li1 138.6(3) 3_565 3_565
O8 Li3 Li1 40.55(19) . 3_565
Cl7 Li3 Li1 104.1(3) 3_565 3_565
P1 Li3 Li1 61.79(17) . 3_565
Li2 Li3 Li1 59.4(2) . 3_565
O4 Li3 Li2 137.3(3) . 3_565
O3 Li3 Li2 36.00(19) 3_565 3_565
O8 Li3 Li2 70.3(2) . 3_565
Cl7 Li3 Li2 102.4(3) 3_565 3_565
P1 Li3 Li2 57.75(17) . 3_565
Li2 Li3 Li2 61.9(3) . 3_565
Li1 Li3 Li2 110.3(3) 3_565 3_565
O4 Li3 Li1 157.5(3) . 2_665
O3 Li3 Li1 71.2(2) 3_565 2_665
O8 Li3 Li1 86.8(3) . 2_665
Cl7 Li3 Li1 46.61(17) 3_565 2_665
P1 Li3 Li1 59.27(16) . 2_665
Li2 Li3 Li1 108.1(3) . 2_665
Li1 Li3 Li1 114.4(3) 3_565 2_665
Li2 Li3 Li1 55.9(2) 3_565 2_665
Li3 Cl7 Li1 87.3(2) 2_665 3_565
Li3 Cl7 Co1 93.56(16) 2_665 .
Li1 Cl7 Co1 102.55(16) 3_565 .
Li2 Cl8 Li2 86.0(2) 3_565 2_665
Li2 Cl8 Li2 86.0(2) 3_565 .
Li2 Cl8 Li2 86.0(2) 2_665 .
O8 P1 O8 109.61(11) 3_565 .
O8 P1 O8 109.61(11) 3_565 2_665
O8 P1 O8 109.61(11) . 2_665
O8 P1 O7 109.34(11) 3_565 .
O8 P1 O7 109.34(11) . .
O8 P1 O7 109.34(11) 2_665 .
O8 P1 Li2 36.12(16) 3_565 3_565
O8 P1 Li2 80.58(17) . 3_565
O8 P1 Li2 101.09(17) 2_665 3_565
O7 P1 Li2 141.66(13) . 3_565
O8 P1 Li2 101.09(17) 3_565 .
O8 P1 Li2 36.12(16) . .
O8 P1 Li2 80.58(17) 2_665 .
O7 P1 Li2 141.66(13) . .
Li2 P1 Li2 65.0(2) 3_565 .
O8 P1 Li2 80.58(17) 3_565 2_665
O8 P1 Li2 101.09(17) . 2_665
O8 P1 Li2 36.12(16) 2_665 2_665
O7 P1 Li2 141.66(13) . 2_665
Li2 P1 Li2 65.0(2) 3_565 2_665
Li2 P1 Li2 65.0(2) . 2_665
O8 P1 Li3 79.70(16) 3_565 .
O8 P1 Li3 36.56(16) . .
O8 P1 Li3 141.92(17) 2_665 .
O7 P1 Li3 101.31(13) . .
Li2 P1 Li3 64.16(19) 3_565 .
Li2 P1 Li3 61.34(18) . .
Li2 P1 Li3 116.99(19) 2_665 .
O8 P1 Li3 36.56(16) 3_565 3_565
O8 P1 Li3 141.92(17) . 3_565
O8 P1 Li3 79.70(16) 2_665 3_565
O7 P1 Li3 101.31(13) . 3_565
Li2 P1 Li3 61.34(18) 3_565 3_565
Li2 P1 Li3 116.99(19) . 3_565
Li2 P1 Li3 64.16(18) 2_665 3_565
Li3 P1 Li3 116.25(9) . 3_565
O8 P1 Li3 141.92(18) 3_565 2_665
O8 P1 Li3 79.70(16) . 2_665
O8 P1 Li3 36.56(16) 2_665 2_665
O7 P1 Li3 101.31(13) . 2_665
Li2 P1 Li3 116.99(19) 3_565 2_665
Li2 P1 Li3 64.16(18) . 2_665
Li2 P1 Li3 61.34(18) 2_665 2_665
Li3 P1 Li3 116.25(9) . 2_665
Li3 P1 Li3 116.25(9) 3_565 2_665
O8 P1 Li1 33.88(16) 3_565 2_665
O8 P1 Li1 101.57(15) . 2_665
O8 P1 Li1 140.01(16) 2_665 2_665
O7 P1 Li1 82.10(13) . 2_665
Li2 P1 Li1 59.56(18) 3_565 2_665
Li2 P1 Li1 114.58(18) . 2_665
Li2 P1 Li1 114.46(18) 2_665 2_665
Li3 P1 Li1 65.05(17) . 2_665
Li3 P1 Li1 60.35(17) 3_565 2_665
Li3 P1 Li1 175.80(18) 2_665 2_665
O8 P1 Li1 140.01(16) 3_565 3_565
O8 P1 Li1 33.88(16) . 3_565
O8 P1 Li1 101.57(15) 2_665 3_565
O7 P1 Li1 82.10(13) . 3_565
Li2 P1 Li1 114.46(18) 3_565 3_565
Li2 P1 Li1 59.56(18) . 3_565
Li2 P1 Li1 114.58(18) 2_665 3_565
Li3 P1 Li1 60.35(17) . 3_565
Li3 P1 Li1 175.80(18) 3_565 3_565
Li3 P1 Li1 65.05(17) 2_665 3_565
Li1 P1 Li1 118.14(6) 2_665 3_565
C1 O1 Co1 124.0(2) . 2_665
C1 O1 Co1 131.0(2) . .
Co1 O1 Co1 102.82(12) 2_665 .
C6 O2 Li1 146.0(3) . .
C6 O2 Co1 96.0(2) . .
Li1 O2 Co1 116.5(2) . .
C11 O3 Li2 124.5(3) . .
C11 O3 Li3 127.9(3) . 2_665
Li2 O3 Li3 107.6(3) . 2_665
C16 O4 Li3 139.7(3) . .
C16 O4 Co2 91.7(2) . .
Li3 O4 Co2 123.4(2) . .
C21 O5 Li2 133.9(3) . .
C21 O5 Co2 90.6(2) . .
Li2 O5 Co2 115.1(2) . .
C26 O6 Li1 150.1(3) . 3_565
C26 O6 Co2 92.1(2) . .
Li1 O6 Co2 115.5(2) 3_565 .
P1 O7 Co1 122.29(10) . 2_665
P1 O7 Co1 122.29(10) . 3_565
Co1 O7 Co1 94.12(13) 2_665 3_565
P1 O7 Co1 122.29(10) . .
Co1 O7 Co1 94.12(13) 2_665 .
Co1 O7 Co1 94.12(13) 3_565 .
P1 O8 Li2 116.3(2) . .
P1 O8 Li3 115.9(2) . .
Li2 O8 Li3 101.2(3) . .
P1 O8 Li1 121.1(2) . 3_565
Li2 O8 Li1 98.8(3) . 3_565
Li3 O8 Li1 100.0(3) . 3_565
C5 N1 C1 116.7(4) . .
C10 N2 C6 118.3(4) . .
C10 N2 Co1 154.3(3) . .
C6 N2 Co1 87.4(2) . .
C15 N3 C11 122.8(4) . .
C20 N4 C16 119.3(4) . .
C20 N4 Co2 149.2(3) . .
C16 N4 Co2 91.3(2) . .
C25 N5 C21 119.0(4) . .
C25 N5 Co2 146.4(3) . .
C21 N5 Co2 93.9(2) . .
C30 N6 C26 119.5(4) . .
C30 N6 Co2 149.0(3) . .
C26 N6 Co2 91.4(2) . .
O1 C1 N1 114.0(4) . .
O1 C1 C2 123.1(4) . .
N1 C1 C2 122.9(4) . .
C3 C2 C1 117.8(4) . .
C3 C2 H2 121.1 . .
C1 C2 H2 121.1 . .
C2 C3 C4 120.7(4) . .
C2 C3 H3 119.6 . .
C4 C3 H3 119.6 . .
C5 C4 C3 116.5(4) . .
C5 C4 H4 121.8 . .
C3 C4 H4 121.8 . .
N1 C5 C4 125.4(4) . .
N1 C5 Cl1 115.2(3) . .
C4 C5 Cl1 119.4(3) . .
O2 C6 N2 113.9(4) . .
O2 C6 C7 124.4(4) . .
N2 C6 C7 121.7(4) . .
C8 C7 C6 117.8(4) . .
C8 C7 H7 121.1 . .
C6 C7 H7 121.1 . .
C7 C8 C9 120.6(4) . .
C7 C8 H8 119.7 . .
C9 C8 H8 119.7 . .
C10 C9 C8 117.2(4) . .
C10 C9 H9 121.4 . .
C8 C9 H9 121.4 . .
N2 C10 C9 124.3(4) . .
N2 C10 Cl2 115.7(3) . .
C9 C10 Cl2 120.0(4) . .
O3 C11 N3 118.3(4) . .
O3 C11 C12 126.0(4) . .
N3 C11 C12 115.7(4) . .
C13 C12 C11 120.4(4) . .
C13 C12 H12 119.8 . .
C11 C12 H12 119.8 . .
C12 C13 C14 121.8(4) . .
C12 C13 H13 119.1 . .
C14 C13 H13 119.1 . .
C15 C14 C13 117.0(4) . .
C15 C14 H14 121.5 . .
C13 C14 H14 121.5 . .
C14 C15 N3 122.3(4) . .
C14 C15 Cl3 122.5(3) . .
N3 C15 Cl3 115.1(3) . .
O4 C16 N4 113.6(4) . .
O4 C16 C17 125.6(4) . .
N4 C16 C17 120.8(4) . .
O4 C16 Co2 57.6(2) . .
N4 C16 Co2 56.1(2) . .
C17 C16 Co2 173.8(3) . .
C18 C17 C16 117.5(4) . .
C18 C17 H17 121.2 . .
C16 C17 H17 121.2 . .
C17 C18 C19 122.1(4) . .
C17 C18 H18 118.9 . .
C19 C18 H18 118.9 . .
C18 C19 C20 116.8(4) . .
C18 C19 H19 121.6 . .
C20 C19 H19 121.6 . .
N4 C20 C19 123.5(4) . .
N4 C20 Cl4 115.7(3) . .
C19 C20 Cl4 120.8(4) . .
O5 C21 N5 113.1(3) . .
O5 C21 C22 125.8(4) . .
N5 C21 C22 121.1(4) . .
C23 C22 C21 118.3(4) . .
C23 C22 H22 120.9 . .
C21 C22 H22 120.9 . .
C22 C23 C24 120.8(4) . .
C22 C23 H23 119.6 . .
C24 C23 H23 119.6 . .
C25 C24 C23 117.2(4) . .
C25 C24 H24 121.4 . .
C23 C24 H24 121.4 . .
N5 C25 C24 123.6(4) . .
N5 C25 Cl5 115.9(3) . .
C24 C25 Cl5 120.5(3) . .
O6 C26 N6 113.0(4) . .
O6 C26 C27 126.8(4) . .
N6 C26 C27 120.1(4) . .
O6 C26 Co2 57.3(2) . .
N6 C26 Co2 55.8(2) . .
C27 C26 Co2 174.0(3) . .
C28 C27 C26 118.3(4) . .
C28 C27 H27 120.9 . .
C26 C27 H27 120.9 . .
C27 C28 C29 121.6(5) . .
C27 C28 H28 119.2 . .
C29 C28 H28 119.2 . .
C30 C29 C28 116.3(5) . .
C30 C29 H29 121.8 . .
C28 C29 H29 121.8 . .
N6 C30 C29 124.1(4) . .
N6 C30 Cl6 115.3(3) . .
C29 C30 Cl6 120.6(4) . .
C2S C1S H1S1 109.5 . .
C2S C1S H1S2 109.5 . .
H1S1 C1S H1S2 109.5 . .
C2S C1S H1S3 109.5 . .
H1S1 C1S H1S3 109.5 . .
H1S2 C1S H1S3 109.5 . .
C1S C2S C3S 117.2(13) . .
C1S C2S H2S1 108.0 . .
C3S C2S H2S1 108.0 . .
C1S C2S H2S2 108.0 . .
C3S C2S H2S2 108.0 . .
H2S1 C2S H2S2 107.2 . .
C4S C3S C2S 120.0(12) . .
C4S C3S H3S1 107.3 . .
C2S C3S H3S1 107.3 . .
C4S C3S H3S2 107.3 . .
C2S C3S H3S2 107.3 . .
H3S1 C3S H3S2 106.9 . .
C5S C4S C3S 117.2(11) . .
C5S C4S C5T 61.3(11) . .
C3S C4S C5T 143.9(12) . .
C5S C4S H4S1 108.0 . .
C3S C4S H4S1 108.0 . .
C5T C4S H4S1 106.1 . .
C5S C4S H4S2 108.0 . .
C3S C4S H4S2 108.0 . .
C5T C4S H4S2 49.5 . .
H4S1 C4S H4S2 107.3 . .
C4S C5S C6S 114.2(12) . .
C4S C5S H5S1 108.7 . .
C6S C5S H5S1 108.7 . .
C4S C5S H5S2 108.7 . .
C6S C5S H5S2 108.7 . .
H5S1 C5S H5S2 107.6 . .
C6S C5T C4S 93.1(15) . .
C6S C5T H5T1 113.1 . .
C4S C5T H5T1 113.1 . .
C6S C5T H5T2 113.1 . .
C4S C5T H5T2 113.1 . .
H5T1 C5T H5T2 110.5 . .
C5T C6S C5S 65.0(12) . .
C5T C6S H6S1 135.2 . .
C5S C6S H6S1 109.5 . .
C5T C6S H6S2 45.9 . .
C5S C6S H6S2 109.5 . .
H6S1 C6S H6S2 109.5 . .
C5T C6S H6S3 114.2 . .
C5S C6S H6S3 109.5 . .
H6S1 C6S H6S3 109.5 . .
H6S2 C6S H6S3 109.5 . .
C15S C7S C16S 112.9 . .
C15S C7S C9S 56.0 . .
C16S C7S C9S 126.7 . .
C15S C7S C8S 47.5 . .
C16S C7S C8S 113.8 . .
C9S C7S C8S 16.4 . .
C15S C8S C12S 100.0 . .
C15S C8S C7S 27.1 . .
C12S C8S C7S 97.5 . .
C15S C8S C11S 136.5 . .
C12S C8S C11S 54.1 . .
C7S C8S C11S 149.8 . .
C12S C9S C15S 123.2 . .
C12S C9S C7S 125.0 . .
C15S C9S C7S 31.5 . .
C12S C9S C11S 54.4 . .
C15S C9S C11S 131.1 . .
C7S C9S C11S 162.1 . .
C11S C10S C12S 69.9 . .
C10S C11S C12S 57.9 . .
C10S C11S C8S 101.0 . .
C12S C11S C8S 53.5 . .
C10S C11S C9S 87.9 . .
C12S C11S C9S 39.2 . .
C8S C11S C9S 14.5 . .
C14S C12S C9S 115.9 . .
C14S C12S C10S 120.8 . .
C9S C12S C10S 120.9 . .
C14S C12S C8S 126.9 . .
C9S C12S C8S 14.5 . .
C10S C12S C8S 112.0 . .
C14S C12S C11S 147.9 . .
C9S C12S C11S 86.5 . .
C10S C12S C11S 52.1 . .
C8S C12S C11S 72.4 . .
C7S C15S C9S 92.5 . .
C7S C15S C8S 105.4 . .
C9S C15S C8S 21.8 . .
C7S C15S C16S 37.5 . .
C9S C15S C16S 109.6 . .
C8S C15S C16S 109.4 . .
C7S C16S C15S 29.6 . .

loop_
_geom_bond_atom_site_label_1
_geom_bond_atom_site_label_2
_geom_bond_distance
_geom_bond_site_symmetry_2
Co1 O1 2.022(3) 3_565
Co1 O2 2.050(3) .
Co1 O1 2.096(3) .
Co1 O7 2.199(2) .
Co1 N2 2.205(3) .
Co1 Cl7 2.4462(11) .
Co2 N6 2.080(3) .
Co2 N4 2.091(3) .
Co2 N5 2.107(3) .
Co2 O6 2.116(3) .
Co2 O4 2.127(3) .
Co2 O5 2.209(3) .
Co2 C26 2.513(4) .
Co2 C16 2.519(4) .
Li1 O2 1.862(7) .
Li1 O6 1.871(7) 2_665
Li1 O8 2.024(7) 2_665
Li1 Cl7 2.386(6) 2_665
Li1 Li2 3.025(9) 2_665
Li1 Li3 3.066(9) 2_665
Li1 P1 3.109(6) .
Li1 Li3 3.280(9) 3_565
Li2 O5 1.933(7) .
Li2 O3 1.954(7) .
Li2 O8 1.958(7) .
Li2 Cl8 2.345(7) .
Li2 P1 2.976(7) .
Li2 Li1 3.025(9) 3_565
Li2 Li3 3.042(9) .
Li2 Li3 3.167(9) 2_665
Li2 Li2 3.198(12) 2_665
Li2 Li2 3.198(12) 3_565
Li3 O4 1.861(7) .
Li3 O3 1.971(7) 3_565
Li3 O8 1.978(7) .
Li3 Cl7 2.364(7) 3_565
Li3 P1 2.987(6) .
Li3 Li1 3.066(9) 3_565
Li3 Li2 3.167(9) 3_565
Li3 Li1 3.280(9) 2_665
Cl1 C5 1.746(4) .
Cl2 C10 1.741(5) .
Cl3 C15 1.721(4) .
Cl4 C20 1.731(5) .
Cl5 C25 1.733(4) .
Cl6 C30 1.734(5) .
Cl7 Li3 2.364(7) 2_665
Cl7 Li1 2.386(7) 3_565
Cl8 Li2 2.345(7) 3_565
Cl8 Li2 2.345(7) 2_665
P1 O8 1.535(3) 3_565
P1 O8 1.535(3) .
P1 O8 1.535(3) 2_665
P1 O7 1.567(5) .
P1 Li2 2.976(7) 3_565
P1 Li2 2.976(7) 2_665
P1 Li3 2.987(6) 3_565
P1 Li3 2.987(6) 2_665
P1 Li1 3.109(6) 2_665
P1 Li1 3.109(6) 3_565
O1 C1 1.327(5) .
O1 Co1 2.022(3) 2_665
O2 C6 1.290(5) .
O3 C11 1.244(5) .
O3 Li3 1.971(7) 2_665
O4 C16 1.288(5) .
O5 C21 1.310(5) .
O6 C26 1.281(5) .
O6 Li1 1.871(7) 3_565
O7 Co1 2.199(2) 2_665
O7 Co1 2.199(2) 3_565
O8 Li1 2.024(7) 3_565
N1 C5 1.332(6) .
N1 C1 1.347(5) .
N2 C10 1.330(5) .
N2 C6 1.354(5) .
N3 C15 1.349(5) .
N3 C11 1.389(5) .
N4 C20 1.329(5) .
N4 C16 1.357(5) .
N5 C25 1.324(5) .
N5 C21 1.355(5) .
N6 C30 1.330(6) .
N6 C26 1.362(5) .
C1 C2 1.391(6) .
C2 C3 1.372(6) .
C2 H2 0.9500 .
C3 C4 1.389(7) .
C3 H3 0.9500 .
C4 C5 1.369(7) .
C4 H4 0.9500 .
C6 C7 1.407(6) .
C7 C8 1.369(7) .
C7 H7 0.9500 .
C8 C9 1.403(7) .
C8 H8 0.9500 .
C9 C10 1.364(6) .
C9 H9 0.9500 .
C11 C12 1.416(6) .
C12 C13 1.362(6) .
C12 H12 0.9500 .
C13 C14 1.409(6) .
C13 H13 0.9500 .
C14 C15 1.346(6) .
C14 H14 0.9500 .
C16 C17 1.405(6) .
C17 C18 1.372(7) .
C17 H17 0.9500 .
C18 C19 1.375(7) .
C18 H18 0.9500 .
C19 C20 1.377(7) .
C19 H19 0.9500 .
C21 C22 1.398(6) .
C22 C23 1.364(6) .
C22 H22 0.9500 .
C23 C24 1.394(7) .
C23 H23 0.9500 .
C24 C25 1.369(7) .
C24 H24 0.9500 .
C26 C27 1.411(6) .
C27 C28 1.368(7) .
C27 H27 0.9500 .
C28 C29 1.401(7) .
C28 H28 0.9500 .
C29 C30 1.371(7) .
C29 H29 0.9500 .
C1S C2S 1.38(2) .
C1S H1S1 0.9800 .
C1S H1S2 0.9800 .
C1S H1S3 0.9800 .
C2S C3S 1.60(2) .
C2S H2S1 0.9900 .
C2S H2S2 0.9900 .
C3S C4S 1.47(2) .
C3S H3S1 0.9900 .
C3S H3S2 0.9900 .
C4S C5S 1.365(18) .
C4S C5T 1.90(3) .
C4S H4S1 0.9900 .
C4S H4S2 0.9900 .
C5S C6S 1.64(2) .
C5S H5S1 0.9900 .
C5S H5S2 0.9900 .
C5T C6S 1.57(3) .
C5T H5T1 0.9900 .
C5T H5T2 0.9900 .
C6S H6S1 0.9800 .
C6S H6S2 0.9800 .
C6S H6S3 0.9800 .
C7S C15S 0.8208 .
C7S C16S 1.0103 .
C7S C9S 1.5691 .
C7S C8S 1.7349 .
C8S C15S 1.3264 .
C8S C12S 1.6024 .
C8S C11S 1.9017 .
C9S C12S 1.2558 .
C9S C15S 1.3026 .
C9S C11S 1.9845 .
C10S C11S 1.3580 .
C10S C12S 1.4575 .
C11S C12S 1.6159 .
C12S C14S 1.2272 .
C15S C16S 1.5298 .

loop_
_geom_torsion_atom_site_label_1
_geom_torsion_atom_site_label_2
_geom_torsion_atom_site_label_3
_geom_torsion_atom_site_label_4
_geom_torsion
_geom_torsion_site_symmetry_1
_geom_torsion_site_symmetry_4
O5 Li2 Li3 O4 21.9(3) . .
O3 Li2 Li3 O4 -90.3(5) . .
O8 Li2 Li3 O4 -124.1(4) . .
Cl8 Li2 Li3 O4 130.6(3) . .
P1 Li2 Li3 O4 -149.7(3) . .
Li1 Li2 Li3 O4 -76.3(3) 3_565 .
Li3 Li2 Li3 O4 -119.0(3) 2_665 .
Li2 Li2 Li3 O4 -179.9(2) 2_665 .
Li2 Li2 Li3 O4 143.0(3) 3_565 .
O5 Li2 Li3 O3 -87.6(3) . 3_565
O3 Li2 Li3 O3 160.2(5) . 3_565
O8 Li2 Li3 O3 126.3(4) . 3_565
Cl8 Li2 Li3 O3 21.1(3) . 3_565
P1 Li2 Li3 O3 100.8(2) . 3_565
Li1 Li2 Li3 O3 174.1(3) 3_565 3_565
Li3 Li2 Li3 O3 131.4(3) 2_665 3_565
Li2 Li2 Li3 O3 70.5(3) 2_665 3_565
Li2 Li2 Li3 O3 33.5(2) 3_565 3_565
O5 Li2 Li3 O8 146.1(4) . .
O3 Li2 Li3 O8 33.9(4) . .
Cl8 Li2 Li3 O8 -105.2(3) . .
P1 Li2 Li3 O8 -25.54(17) . .
Li1 Li2 Li3 O8 47.8(2) 3_565 .
Li3 Li2 Li3 O8 5.1(2) 2_665 .
Li2 Li2 Li3 O8 -55.8(3) 2_665 .
Li2 Li2 Li3 O8 -92.8(3) 3_565 .
O5 Li2 Li3 Cl7 168.1(5) . 3_565
O3 Li2 Li3 Cl7 55.9(8) . 3_565
O8 Li2 Li3 Cl7 22.1(5) . 3_565
Cl8 Li2 Li3 Cl7 -83.1(5) . 3_565
P1 Li2 Li3 Cl7 -3.5(5) . 3_565
Li1 Li2 Li3 Cl7 69.9(5) 3_565 3_565
Li3 Li2 Li3 Cl7 27.2(6) 2_665 3_565
Li2 Li2 Li3 Cl7 -33.7(6) 2_665 3_565
Li2 Li2 Li3 Cl7 -70.8(5) 3_565 3_565
O5 Li2 Li3 P1 171.6(3) . .
O3 Li2 Li3 P1 59.4(4) . .
O8 Li2 Li3 P1 25.54(17) . .
Cl8 Li2 Li3 P1 -79.7(2) . .
Li1 Li2 Li3 P1 73.37(19) 3_565 .
Li3 Li2 Li3 P1 30.64(17) 2_665 .
Li2 Li2 Li3 P1 -30.23(18) 2_665 .
Li2 Li2 Li3 P1 -67.29(16) 3_565 .
O5 Li2 Li3 Li1 98.2(3) . 3_565
O3 Li2 Li3 Li1 -14.0(4) . 3_565
O8 Li2 Li3 Li1 -47.8(2) . 3_565
Cl8 Li2 Li3 Li1 -153.1(3) . 3_565
P1 Li2 Li3 Li1 -73.37(19) . 3_565
Li3 Li2 Li3 Li1 -42.7(2) 2_665 3_565
Li2 Li2 Li3 Li1 -103.6(3) 2_665 3_565
Li2 Li2 Li3 Li1 -140.7(2) 3_565 3_565
O5 Li2 Li3 Li2 -121.1(3) . 3_565
O3 Li2 Li3 Li2 126.7(5) . 3_565
O8 Li2 Li3 Li2 92.8(3) . 3_565
Cl8 Li2 Li3 Li2 -12.4(3) . 3_565
P1 Li2 Li3 Li2 67.29(16) . 3_565
Li1 Li2 Li3 Li2 140.7(2) 3_565 3_565
Li3 Li2 Li3 Li2 97.9(2) 2_665 3_565
Li2 Li2 Li3 Li2 37.06(14) 2_665 3_565
O5 Li2 Li3 Li1 -153.7(3) . 2_665
O3 Li2 Li3 Li1 94.1(5) . 2_665
O8 Li2 Li3 Li1 60.2(3) . 2_665
Cl8 Li2 Li3 Li1 -45.0(3) . 2_665
P1 Li2 Li3 Li1 34.7(2) . 2_665
Li1 Li2 Li3 Li1 108.1(3) 3_565 2_665
Li3 Li2 Li3 Li1 65.3(3) 2_665 2_665
Li2 Li2 Li3 Li1 4.5(3) 2_665 2_665
Li2 Li2 Li3 Li1 -32.6(2) 3_565 2_665
O1 Co1 Cl7 Li3 145.09(18) 3_565 2_665
O2 Co1 Cl7 Li3 -37.07(18) . 2_665
O1 Co1 Cl7 Li3 70.9(10) . 2_665
O7 Co1 Cl7 Li3 62.66(18) . 2_665
N2 Co1 Cl7 Li3 -99.79(19) . 2_665
O1 Co1 Cl7 Li1 57.04(19) 3_565 3_565
O2 Co1 Cl7 Li1 -125.12(18) . 3_565
O1 Co1 Cl7 Li1 -17.2(10) . 3_565
O7 Co1 Cl7 Li1 -25.39(18) . 3_565
N2 Co1 Cl7 Li1 172.16(19) . 3_565
O5 Li2 Cl8 Li2 107.3(4) . 3_565
O3 Li2 Cl8 Li2 -137.7(2) . 3_565
O8 Li2 Cl8 Li2 -26.8(2) . 3_565
P1 Li2 Cl8 Li2 -43.11(11) . 3_565
Li1 Li2 Cl8 Li2 -42.9(5) 3_565 3_565
Li3 Li2 Cl8 Li2 14.9(3) . 3_565
Li3 Li2 Cl8 Li2 -100.24(13) 2_665 3_565
Li2 Li2 Cl8 Li2 -86.2(2) 2_665 3_565
O5 Li2 Cl8 Li2 -166.4(4) . 2_665
O3 Li2 Cl8 Li2 -51.4(4) . 2_665
O8 Li2 Cl8 Li2 59.41(16) . 2_665
P1 Li2 Cl8 Li2 43.11(11) . 2_665
Li1 Li2 Cl8 Li2 43.3(5) 3_565 2_665
Li3 Li2 Cl8 Li2 101.08(14) . 2_665
Li3 Li2 Cl8 Li2 -14.0(3) 2_665 2_665
Li2 Li2 Cl8 Li2 86.2(2) 3_565 2_665
O5 Li2 P1 O8 -86.6(6) . 3_565
O3 Li2 P1 O8 144.0(2) . 3_565
O8 Li2 P1 O8 -108.15(18) . 3_565
Cl8 Li2 P1 O8 37.7(2) . 3_565
Li1 Li2 P1 O8 -142.23(18) 3_565 3_565
Li3 Li2 P1 O8 -71.66(19) . 3_565
Li3 Li2 P1 O8 142.79(18) 2_665 3_565
Li2 Li2 P1 O8 74.0(2) 2_665 3_565
Li2 Li2 P1 O8 1.3(2) 3_565 3_565
O5 Li2 P1 O8 21.5(4) . .
O3 Li2 P1 O8 -107.8(4) . .
Cl8 Li2 P1 O8 145.8(4) . .
Li1 Li2 P1 O8 -34.1(2) 3_565 .
Li3 Li2 P1 O8 36.5(2) . .
Li3 Li2 P1 O8 -109.1(3) 2_665 .
Li2 Li2 P1 O8 -177.8(4) 2_665 .
Li2 Li2 P1 O8 109.5(4) 3_565 .
O5 Li2 P1 O8 165.1(6) . 2_665
O3 Li2 P1 O8 35.7(2) . 2_665
O8 Li2 P1 O8 143.5(2) . 2_665
Cl8 Li2 P1 O8 -70.65(19) . 2_665
Li1 Li2 P1 O8 109.47(19) 3_565 2_665
Li3 Li2 P1 O8 -180.0(2) . 2_665
Li3 Li2 P1 O8 34.48(18) 2_665 2_665
Li2 Li2 P1 O8 -34.30(19) 2_665 2_665
Li2 Li2 P1 O8 -107.01(19) 3_565 2_665
O5 Li2 P1 O7 55.7(7) . .
O3 Li2 P1 O7 -73.6(3) . .
O8 Li2 P1 O7 34.2(4) . .
Cl8 Li2 P1 O7 180.000(2) . .
Li1 Li2 P1 O7 0.1(3) 3_565 .
Li3 Li2 P1 O7 70.7(2) . .
Li3 Li2 P1 O7 -74.9(2) 2_665 .
Li2 Li2 P1 O7 -143.64(5) 2_665 .
Li2 Li2 P1 O7 143.64(5) 3_565 .
O5 Li2 P1 Li2 -87.9(7) . 3_565
O3 Li2 P1 Li2 142.7(3) . 3_565
O8 Li2 P1 Li2 -109.5(4) . 3_565
Cl8 Li2 P1 Li2 36.36(5) . 3_565
Li1 Li2 P1 Li2 -143.5(3) 3_565 3_565
Li3 Li2 P1 Li2 -73.0(3) . 3_565
Li3 Li2 P1 Li2 141.5(2) 2_665 3_565
Li2 Li2 P1 Li2 72.71(10) 2_665 3_565
O5 Li2 P1 Li2 -160.6(6) . 2_665
O3 Li2 P1 Li2 70.0(3) . 2_665
O8 Li2 P1 Li2 177.8(4) . 2_665
Cl8 Li2 P1 Li2 -36.36(5) . 2_665
Li1 Li2 P1 Li2 143.8(3) 3_565 2_665
Li3 Li2 P1 Li2 -145.7(2) . 2_665
Li3 Li2 P1 Li2 68.8(2) 2_665 2_665
Li2 Li2 P1 Li2 -72.71(9) 3_565 2_665
O5 Li2 P1 Li3 -15.0(5) . .
O3 Li2 P1 Li3 -144.3(3) . .
O8 Li2 P1 Li3 -36.5(2) . .
Cl8 Li2 P1 Li3 109.3(2) . .
Li1 Li2 P1 Li3 -70.6(2) 3_565 .
Li3 Li2 P1 Li3 -145.6(2) 2_665 .
Li2 Li2 P1 Li3 145.7(2) 2_665 .
Li2 Li2 P1 Li3 73.0(3) 3_565 .
O5 Li2 P1 Li3 -121.7(5) . 3_565
O3 Li2 P1 Li3 109.0(3) . 3_565
O8 Li2 P1 Li3 -143.2(3) . 3_565
Cl8 Li2 P1 Li3 2.6(3) . 3_565
Li1 Li2 P1 Li3 -177.3(2) 3_565 3_565
Li3 Li2 P1 Li3 -106.70(12) . 3_565
Li3 Li2 P1 Li3 107.75(12) 2_665 3_565
Li2 Li2 P1 Li3 39.0(3) 2_665 3_565
Li2 Li2 P1 Li3 -33.7(3) 3_565 3_565
O5 Li2 P1 Li3 130.6(6) . 2_665
O3 Li2 P1 Li3 1.3(2) . 2_665
O8 Li2 P1 Li3 109.1(3) . 2_665
Cl8 Li2 P1 Li3 -105.1(2) . 2_665
Li1 Li2 P1 Li3 75.0(2) 3_565 2_665
Li3 Li2 P1 Li3 145.6(2) . 2_665
Li2 Li2 P1 Li3 -68.8(2) 2_665 2_665
Li2 Li2 P1 Li3 -141.5(2) 3_565 2_665
O5 Li2 P1 Li1 -53.8(6) . 2_665
O3 Li2 P1 Li1 176.8(2) . 2_665
O8 Li2 P1 Li1 -75.4(3) . 2_665
Cl8 Li2 P1 Li1 70.4(2) . 2_665
Li1 Li2 P1 Li1 -109.44(12) 3_565 2_665
Li3 Li2 P1 Li1 -38.9(2) . 2_665
Li3 Li2 P1 Li1 175.6(2) 2_665 2_665
Li2 Li2 P1 Li1 106.8(2) 2_665 2_665
Li2 Li2 P1 Li1 34.1(2) 3_565 2_665
O5 Li2 P1 Li1 55.6(5) . 3_565
O3 Li2 P1 Li1 -73.7(3) . 3_565
O8 Li2 P1 Li1 34.1(2) . 3_565
Cl8 Li2 P1 Li1 179.9(3) . 3_565
Li3 Li2 P1 Li1 70.6(2) . 3_565
Li3 Li2 P1 Li1 -75.0(2) 2_665 3_565
Li2 Li2 P1 Li1 -143.8(3) 2_665 3_565
Li2 Li2 P1 Li1 143.5(3) 3_565 3_565
O4 Li3 P1 O8 161.5(5) . 3_565
O3 Li3 P1 O8 33.3(2) 3_565 3_565
O8 Li3 P1 O8 144.8(3) . 3_565
Cl7 Li3 P1 O8 -73.23(18) 3_565 3_565
Li2 Li3 P1 O8 108.8(2) . 3_565
Li1 Li3 P1 O8 178.1(2) 3_565 3_565
Li2 Li3 P1 O8 34.50(18) 3_565 3_565
Li1 Li3 P1 O8 -32.21(18) 2_665 3_565
O4 Li3 P1 O8 16.7(4) . .
O3 Li3 P1 O8 -111.6(4) 3_565 .
Cl7 Li3 P1 O8 141.9(4) 3_565 .
Li2 Li3 P1 O8 -36.1(3) . .
Li1 Li3 P1 O8 33.3(2) 3_565 .
Li2 Li3 P1 O8 -110.3(3) 3_565 .
Li1 Li3 P1 O8 -177.1(3) 2_665 .
O4 Li3 P1 O8 52.8(6) . 2_665
O3 Li3 P1 O8 -75.5(3) 3_565 2_665
O8 Li3 P1 O8 36.1(4) . 2_665
Cl7 Li3 P1 O8 178.04(18) 3_565 2_665
Li2 Li3 P1 O8 0.1(3) . 2_665
Li1 Li3 P1 O8 69.4(3) 3_565 2_665
Li2 Li3 P1 O8 -74.2(3) 3_565 2_665
Li1 Li3 P1 O8 -140.9(3) 2_665 2_665
O4 Li3 P1 O7 -90.6(5) . .
O3 Li3 P1 O7 141.1(2) 3_565 .
O8 Li3 P1 O7 -107.3(2) . .
Cl7 Li3 P1 O7 34.64(18) 3_565 .
Li2 Li3 P1 O7 -143.35(15) . .
Li1 Li3 P1 O7 -74.03(17) 3_565 .
Li2 Li3 P1 O7 142.36(14) 3_565 .
Li1 Li3 P1 O7 75.66(16) 2_665 .
O4 Li3 P1 Li2 127.0(6) . 3_565
O3 Li3 P1 Li2 -1.2(2) 3_565 3_565
O8 Li3 P1 Li2 110.3(3) . 3_565
Cl7 Li3 P1 Li2 -107.7(2) 3_565 3_565
Li2 Li3 P1 Li2 74.3(3) . 3_565
Li1 Li3 P1 Li2 143.6(2) 3_565 3_565
Li1 Li3 P1 Li2 -66.7(2) 2_665 3_565
O4 Li3 P1 Li2 52.7(5) . .
O3 Li3 P1 Li2 -75.5(3) 3_565 .
O8 Li3 P1 Li2 36.1(3) . .
Cl7 Li3 P1 Li2 178.0(3) 3_565 .
Li1 Li3 P1 Li2 69.3(2) 3_565 .
Li2 Li3 P1 Li2 -74.3(3) 3_565 .
Li1 Li3 P1 Li2 -141.0(2) 2_665 .
O4 Li3 P1 Li2 87.7(5) . 2_665
O3 Li3 P1 Li2 -40.5(3) 3_565 2_665
O8 Li3 P1 Li2 71.1(3) . 2_665
Cl7 Li3 P1 Li2 -147.02(18) 3_565 2_665
Li2 Li3 P1 Li2 35.0(3) . 2_665
Li1 Li3 P1 Li2 104.3(2) 3_565 2_665
Li2 Li3 P1 Li2 -39.3(3) 3_565 2_665
Li1 Li3 P1 Li2 -106.0(2) 2_665 2_665
O4 Li3 P1 Li3 160.6(3) . 3_565
O3 Li3 P1 Li3 32.4(4) 3_565 3_565
O8 Li3 P1 Li3 143.95(19) . 3_565
Cl7 Li3 P1 Li3 -74.1(3) 3_565 3_565
Li2 Li3 P1 Li3 107.9(2) . 3_565
Li1 Li3 P1 Li3 177.2(2) 3_565 3_565
Li2 Li3 P1 Li3 33.6(3) 3_565 3_565
Li1 Li3 P1 Li3 -33.1(3) 2_665 3_565
O4 Li3 P1 Li3 18.1(7) . 2_665
O3 Li3 P1 Li3 -110.11(17) 3_565 2_665
O8 Li3 P1 Li3 1.5(4) . 2_665
Cl7 Li3 P1 Li3 143.40(19) 3_565 2_665
Li2 Li3 P1 Li3 -34.6(3) . 2_665
Li1 Li3 P1 Li3 34.7(3) 3_565 2_665
Li2 Li3 P1 Li3 -108.9(2) 3_565 2_665
Li1 Li3 P1 Li3 -175.6(2) 2_665 2_665
O4 Li3 P1 Li1 -166.3(6) . 2_665
O3 Li3 P1 Li1 65.5(2) 3_565 2_665
O8 Li3 P1 Li1 177.1(3) . 2_665
Cl7 Li3 P1 Li1 -41.02(18) 3_565 2_665
Li2 Li3 P1 Li1 141.0(2) . 2_665
Li1 Li3 P1 Li1 -149.7(3) 3_565 2_665
Li2 Li3 P1 Li1 66.7(2) 3_565 2_665
O4 Li3 P1 Li1 -16.6(5) . 3_565
O3 Li3 P1 Li1 -144.8(3) 3_565 3_565
O8 Li3 P1 Li1 -33.3(2) . 3_565
Cl7 Li3 P1 Li1 108.7(2) 3_565 3_565
Li2 Li3 P1 Li1 -69.3(2) . 3_565
Li2 Li3 P1 Li1 -143.6(2) 3_565 3_565
Li1 Li3 P1 Li1 149.7(3) 2_665 3_565
O1 Co1 O1 C1 109.1(3) 3_565 .
O2 Co1 O1 C1 -68.3(3) . .
O7 Co1 O1 C1 -168.0(4) . .
N2 Co1 O1 C1 -5.6(3) . .
Cl7 Co1 O1 C1 -176.3(8) . .
O1 Co1 O1 Co1 -87.44(14) 3_565 2_665
O2 Co1 O1 Co1 95.21(13) . 2_665
O7 Co1 O1 Co1 -4.54(11) . 2_665
N2 Co1 O1 Co1 157.84(14) . 2_665
Cl7 Co1 O1 Co1 -12.9(10) . 2_665
O6 Li1 O2 C6 29.7(8) 2_665 .
O8 Li1 O2 C6 153.0(5) 2_665 .
Cl7 Li1 O2 C6 -99.3(6) 2_665 .
Li2 Li1 O2 C6 128.8(6) 2_665 .
Li3 Li1 O2 C6 123.2(6) 2_665 .
P1 Li1 O2 C6 177.7(5) . .
Li3 Li1 O2 C6 -143.3(5) 3_565 .
O6 Li1 O2 Co1 -169.0(3) 2_665 .
O8 Li1 O2 Co1 -45.7(3) 2_665 .
Cl7 Li1 O2 Co1 61.9(3) 2_665 .
Li2 Li1 O2 Co1 -70.0(4) 2_665 .
Li3 Li1 O2 Co1 -75.5(2) 2_665 .
P1 Li1 O2 Co1 -21.0(3) . .
Li3 Li1 O2 Co1 18.0(6) 3_565 .
O1 Co1 O2 C6 65.6(11) 3_565 .
O1 Co1 O2 C6 91.4(2) . .
O7 Co1 O2 C6 171.7(2) . .
N2 Co1 O2 C6 -0.9(2) . .
Cl7 Co1 O2 C6 -93.7(2) . .
O1 Co1 O2 Li1 -104.0(11) 3_565 .
O1 Co1 O2 Li1 -78.2(3) . .
O7 Co1 O2 Li1 2.1(3) . .
N2 Co1 O2 Li1 -170.5(3) . .
Cl7 Co1 O2 Li1 96.8(3) . .
O5 Li2 O3 C11 23.3(5) . .
O8 Li2 O3 C11 149.4(3) . .
Cl8 Li2 O3 C11 -92.9(4) . .
P1 Li2 O3 C11 176.1(3) . .
Li1 Li2 O3 C11 115.6(4) 3_565 .
Li3 Li2 O3 C11 128.0(5) . .
Li3 Li2 O3 C11 177.9(5) 2_665 .
Li2 Li2 O3 C11 -129.0(4) 2_665 .
Li2 Li2 O3 C11 -137.3(3) 3_565 .
O5 Li2 O3 Li3 -154.6(3) . 2_665
O8 Li2 O3 Li3 -28.6(4) . 2_665
Cl8 Li2 O3 Li3 89.2(3) . 2_665
P1 Li2 O3 Li3 -1.8(3) . 2_665
Li1 Li2 O3 Li3 -62.3(3) 3_565 2_665
Li3 Li2 O3 Li3 -49.9(6) . 2_665
Li2 Li2 O3 Li3 53.1(2) 2_665 2_665
Li2 Li2 O3 Li3 44.8(4) 3_565 2_665
O3 Li3 O4 C16 -123.1(5) 3_565 .
O8 Li3 O4 C16 121.7(5) . .
Cl7 Li3 O4 C16 -2.6(7) 3_565 .
P1 Li3 O4 C16 113.3(6) . .
Li2 Li3 O4 C16 156.5(4) . .
Li1 Li3 O4 C16 98.5(5) 3_565 .
Li2 Li3 O4 C16 -151.9(5) 3_565 .
Li1 Li3 O4 C16 -34.4(12) 2_665 .
O3 Li3 O4 Co2 90.6(3) 3_565 .
O8 Li3 O4 Co2 -24.6(5) . .
Cl7 Li3 O4 Co2 -148.8(2) 3_565 .
P1 Li3 O4 Co2 -32.9(6) . .
Li2 Li3 O4 Co2 10.3(3) . .
Li1 Li3 O4 Co2 -47.7(3) 3_565 .
Li2 Li3 O4 Co2 61.9(5) 3_565 .
Li1 Li3 O4 Co2 179.4(7) 2_665 .
N6 Co2 O4 C16 -78.1(4) . .
N4 Co2 O4 C16 -2.6(2) . .
N5 Co2 O4 C16 104.5(2) . .
O6 Co2 O4 C16 -103.7(2) . .
O5 Co2 O4 C16 166.4(2) . .
C26 Co2 O4 C16 -99.0(3) . .
N6 Co2 O4 Li3 80.9(5) . .
N4 Co2 O4 Li3 156.3(3) . .
N5 Co2 O4 Li3 -96.5(3) . .
O6 Co2 O4 Li3 55.2(3) . .
O5 Co2 O4 Li3 -34.7(3) . .
C26 Co2 O4 Li3 60.0(3) . .
C16 Co2 O4 Li3 158.9(4) . .
O3 Li2 O5 C21 -150.2(4) . .
O8 Li2 O5 C21 94.8(5) . .
Cl8 Li2 O5 C21 -35.6(5) . .
P1 Li2 O5 C21 83.6(7) . .
Li1 Li2 O5 C21 130.9(4) 3_565 .
Li3 Li2 O5 C21 70.7(4) . .
Li3 Li2 O5 C21 -172.7(4) 2_665 .
Li2 Li2 O5 C21 -58.0(10) 2_665 .
Li2 Li2 O5 C21 14.9(5) 3_565 .
O3 Li2 O5 Co2 91.9(3) . .
O8 Li2 O5 Co2 -23.2(5) . .
Cl8 Li2 O5 Co2 -153.59(19) . .
P1 Li2 O5 Co2 -34.4(6) . .
Li1 Li2 O5 Co2 12.9(3) 3_565 .
Li3 Li2 O5 Co2 -47.2(3) . .
Li3 Li2 O5 Co2 69.3(5) 2_665 .
Li2 Li2 O5 Co2 -176.0(7) 2_665 .
Li2 Li2 O5 Co2 -103.06(17) 3_565 .
N6 Co2 O5 C21 115.6(2) . .
N4 Co2 O5 C21 -59.9(4) . .
N5 Co2 O5 C21 3.9(2) . .
O6 Co2 O5 C21 178.8(2) . .
O4 Co2 O5 C21 -83.2(2) . .
C26 Co2 O5 C21 148.3(2) . .
C16 Co2 O5 C21 -74.9(2) . .
N6 Co2 O5 Li2 -103.9(3) . .
N4 Co2 O5 Li2 80.5(4) . .
N5 Co2 O5 Li2 144.4(3) . .
O6 Co2 O5 Li2 -40.7(3) . .
O4 Co2 O5 Li2 57.3(3) . .
C26 Co2 O5 Li2 -71.3(3) . .
C16 Co2 O5 Li2 65.6(3) . .
N6 Co2 O6 C26 2.5(2) . .
N4 Co2 O6 C26 108.3(2) . .
N5 Co2 O6 C26 -84.9(3) . .
O4 Co2 O6 C26 172.6(2) . .
O5 Co2 O6 C26 -94.2(2) . .
C16 Co2 O6 C26 141.9(2) . .
N6 Co2 O6 Li1 170.4(3) . 3_565
N4 Co2 O6 Li1 -83.9(3) . 3_565
N5 Co2 O6 Li1 83.0(4) . 3_565
O4 Co2 O6 Li1 -19.5(3) . 3_565
O5 Co2 O6 Li1 73.7(3) . 3_565
C26 Co2 O6 Li1 167.9(4) . 3_565
C16 Co2 O6 Li1 -50.3(3) . 3_565
O8 P1 O7 Co1 -30.43(10) 3_565 2_665
O8 P1 O7 Co1 -150.43(10) . 2_665
O8 P1 O7 Co1 89.57(10) 2_665 2_665
Li2 P1 O7 Co1 -51.0(2) 3_565 2_665
Li2 P1 O7 Co1 -171.0(2) . 2_665
Li2 P1 O7 Co1 69.0(2) 2_665 2_665
Li3 P1 O7 Co1 -113.37(13) . 2_665
Li3 P1 O7 Co1 6.63(13) 3_565 2_665
Li3 P1 O7 Co1 126.63(13) 2_665 2_665
Li1 P1 O7 Co1 -50.89(12) 2_665 2_665
Li1 P1 O7 Co1 -170.89(12) 3_565 2_665
O8 P1 O7 Co1 89.57(10) 3_565 3_565
O8 P1 O7 Co1 -30.43(10) . 3_565
O8 P1 O7 Co1 -150.43(10) 2_665 3_565
Li2 P1 O7 Co1 69.0(2) 3_565 3_565
Li2 P1 O7 Co1 -51.0(2) . 3_565
Li2 P1 O7 Co1 -171.0(2) 2_665 3_565
Li3 P1 O7 Co1 6.63(13) . 3_565
Li3 P1 O7 Co1 126.63(13) 3_565 3_565
Li3 P1 O7 Co1 -113.37(13) 2_665 3_565
Li1 P1 O7 Co1 69.11(12) 2_665 3_565
Li1 P1 O7 Co1 -50.89(12) 3_565 3_565
O8 P1 O7 Co1 -150.43(10) 3_565 .
O8 P1 O7 Co1 89.57(10) . .
O8 P1 O7 Co1 -30.43(10) 2_665 .
Li2 P1 O7 Co1 -171.0(2) 3_565 .
Li2 P1 O7 Co1 69.0(2) . .
Li2 P1 O7 Co1 -51.0(2) 2_665 .
Li3 P1 O7 Co1 126.63(13) . .
Li3 P1 O7 Co1 -113.37(13) 3_565 .
Li3 P1 O7 Co1 6.63(13) 2_665 .
Li1 P1 O7 Co1 -170.89(12) 2_665 .
Li1 P1 O7 Co1 69.11(12) 3_565 .
O1 Co1 O7 P1 -136.99(8) 3_565 .
O2 Co1 O7 P1 48.91(8) . .
O1 Co1 O7 P1 136.86(8) . .
N2 Co1 O7 P1 69.3(4) . .
Cl7 Co1 O7 P1 -43.90(3) . .
O1 Co1 O7 Co1 90.23(12) 3_565 2_665
O2 Co1 O7 Co1 -83.87(12) . 2_665
O1 Co1 O7 Co1 4.08(10) . 2_665
N2 Co1 O7 Co1 -63.5(4) . 2_665
Cl7 Co1 O7 Co1 -176.69(8) . 2_665
O1 Co1 O7 Co1 -4.21(11) 3_565 3_565
O2 Co1 O7 Co1 -178.31(10) . 3_565
O1 Co1 O7 Co1 -90.36(12) . 3_565
N2 Co1 O7 Co1 -157.9(3) . 3_565
Cl7 Co1 O7 Co1 88.88(9) . 3_565
O8 P1 O8 Li2 81.8(3) 3_565 .
O8 P1 O8 Li2 -38.5(3) 2_665 .
O7 P1 O8 Li2 -158.3(2) . .
Li2 P1 O8 Li2 60.0(4) 3_565 .
Li2 P1 O8 Li2 -2.0(3) 2_665 .
Li3 P1 O8 Li2 118.8(4) . .
Li3 P1 O8 Li2 60.0(4) 3_565 .
Li3 P1 O8 Li2 -59.8(3) 2_665 .
Li1 P1 O8 Li2 116.1(3) 2_665 .
Li1 P1 O8 Li2 -119.9(4) 3_565 .
O8 P1 O8 Li3 -37.0(3) 3_565 .
O8 P1 O8 Li3 -157.3(2) 2_665 .
O7 P1 O8 Li3 82.9(3) . .
Li2 P1 O8 Li3 -58.8(3) 3_565 .
Li2 P1 O8 Li3 -118.8(4) . .
Li2 P1 O8 Li3 -120.8(3) 2_665 .
Li3 P1 O8 Li3 -58.9(3) 3_565 .
Li3 P1 O8 Li3 -178.7(4) 2_665 .
Li1 P1 O8 Li3 -2.7(3) 2_665 .
Li1 P1 O8 Li3 121.2(4) 3_565 .
O8 P1 O8 Li1 -158.2(3) 3_565 3_565
O8 P1 O8 Li1 81.5(3) 2_665 3_565
O7 P1 O8 Li1 -38.4(3) . 3_565
Li2 P1 O8 Li1 180.0(3) 3_565 3_565
Li2 P1 O8 Li1 119.9(4) . 3_565
Li2 P1 O8 Li1 117.9(3) 2_665 3_565
Li3 P1 O8 Li1 -121.2(4) . 3_565
Li3 P1 O8 Li1 179.9(3) 3_565 3_565
Li3 P1 O8 Li1 60.1(3) 2_665 3_565
Li1 P1 O8 Li1 -124.0(3) 2_665 3_565
O5 Li2 O8 P1 -166.3(3) . .
O3 Li2 O8 P1 76.1(3) . .
Cl8 Li2 O8 P1 -37.4(4) . .
Li1 Li2 O8 P1 131.3(3) 3_565 .
Li3 Li2 O8 P1 -126.5(3) . .
Li3 Li2 O8 P1 58.6(2) 2_665 .
Li2 Li2 O8 P1 1.8(3) 2_665 .
Li2 Li2 O8 P1 -58.0(3) 3_565 .
O5 Li2 O8 Li3 -39.7(4) . .
O3 Li2 O8 Li3 -157.3(3) . .
Cl8 Li2 O8 Li3 89.2(3) . .
P1 Li2 O8 Li3 126.5(3) . .
Li1 Li2 O8 Li3 -102.1(3) 3_565 .
Li3 Li2 O8 Li3 -174.9(2) 2_665 .
Li2 Li2 O8 Li3 128.4(3) 2_665 .
Li2 Li2 O8 Li3 68.6(3) 3_565 .
O5 Li2 O8 Li1 62.4(4) . 3_565
O3 Li2 O8 Li1 -55.2(3) . 3_565
Cl8 Li2 O8 Li1 -168.7(3) . 3_565
P1 Li2 O8 Li1 -131.3(3) . 3_565
Li3 Li2 O8 Li1 102.1(3) . 3_565
Li3 Li2 O8 Li1 -72.8(2) 2_665 3_565
Li2 Li2 O8 Li1 -129.5(3) 2_665 3_565
Li2 Li2 O8 Li1 170.7(3) 3_565 3_565
O4 Li3 O8 P1 -168.5(3) . .
O3 Li3 O8 P1 72.3(3) 3_565 .
Cl7 Li3 O8 P1 -40.0(4) 3_565 .
Li2 Li3 O8 P1 126.8(3) . .
Li1 Li3 O8 P1 -132.0(3) 3_565 .
Li2 Li3 O8 P1 57.4(2) 3_565 .
Li1 Li3 O8 P1 2.5(3) 2_665 .
O4 Li3 O8 Li2 64.6(4) . .
O3 Li3 O8 Li2 -54.5(4) 3_565 .
Cl7 Li3 O8 Li2 -166.8(3) 3_565 .
P1 Li3 O8 Li2 -126.8(3) . .
Li1 Li3 O8 Li2 101.2(3) 3_565 .
Li2 Li3 O8 Li2 -69.4(3) 3_565 .
Li1 Li3 O8 Li2 -124.3(3) 2_665 .
O4 Li3 O8 Li1 -36.6(4) . 3_565
O3 Li3 O8 Li1 -155.7(3) 3_565 3_565
Cl7 Li3 O8 Li1 92.0(3) 3_565 3_565
P1 Li3 O8 Li1 132.0(3) . 3_565
Li2 Li3 O8 Li1 -101.2(3) . 3_565
Li2 Li3 O8 Li1 -170.6(3) 3_565 3_565
Li1 Li3 O8 Li1 134.5(3) 2_665 3_565
O1 Co1 N2 C10 5.6(7) 3_565 .
O2 Co1 N2 C10 179.4(7) . .
O1 Co1 N2 C10 90.9(7) . .
O7 Co1 N2 C10 156.7(6) . .
Cl7 Co1 N2 C10 -90.0(7) . .
O1 Co1 N2 C6 -173.0(2) 3_565 .
O2 Co1 N2 C6 0.9(2) . .
O1 Co1 N2 C6 -87.7(2) . .
O7 Co1 N2 C6 -21.9(5) . .
Cl7 Co1 N2 C6 91.4(2) . .
N6 Co2 N4 C20 -25.7(6) . .
N5 Co2 N4 C20 94.6(6) . .
O6 Co2 N4 C20 -92.0(6) . .
O4 Co2 N4 C20 175.7(6) . .
O5 Co2 N4 C20 149.6(5) . .
C26 Co2 N4 C20 -60.8(6) . .
C16 Co2 N4 C20 173.3(7) . .
N6 Co2 N4 C16 161.0(2) . .
N5 Co2 N4 C16 -78.7(2) . .
O6 Co2 N4 C16 94.7(2) . .
O4 Co2 N4 C16 2.5(2) . .
O5 Co2 N4 C16 -23.7(4) . .
C26 Co2 N4 C16 125.9(2) . .
N6 Co2 N5 C25 102.5(5) . .
N4 Co2 N5 C25 -16.5(6) . .
O6 Co2 N5 C25 176.7(5) . .
O4 Co2 N5 C25 -78.5(5) . .
O5 Co2 N5 C25 -172.8(6) . .
C26 Co2 N5 C25 128.7(5) . .
C16 Co2 N5 C25 -48.7(6) . .
N6 Co2 N5 C21 -88.5(3) . .
N4 Co2 N5 C21 152.5(2) . .
O6 Co2 N5 C21 -14.3(4) . .
O4 Co2 N5 C21 90.5(2) . .
O5 Co2 N5 C21 -3.8(2) . .
C26 Co2 N5 C21 -62.3(3) . .
C16 Co2 N5 C21 120.3(2) . .
N4 Co2 N6 C30 87.3(6) . .
N5 Co2 N6 C30 -28.6(7) . .
O6 Co2 N6 C30 -177.1(7) . .
O4 Co2 N6 C30 154.2(5) . .
O5 Co2 N6 C30 -90.6(6) . .
C26 Co2 N6 C30 -174.7(8) . .
C16 Co2 N6 C30 103.2(6) . .
N4 Co2 N6 C26 -97.9(2) . .
N5 Co2 N6 C26 146.1(2) . .
O6 Co2 N6 C26 -2.4(2) . .
O4 Co2 N6 C26 -31.1(5) . .
O5 Co2 N6 C26 84.1(2) . .
C16 Co2 N6 C26 -82.1(3) . .
Co1 O1 C1 N1 98.8(4) 2_665 .
Co1 O1 C1 N1 -100.7(4) . .
Co1 O1 C1 C2 -80.6(5) 2_665 .
Co1 O1 C1 C2 79.9(5) . .
C5 N1 C1 O1 -177.5(3) . .
C5 N1 C1 C2 2.0(6) . .
O1 C1 C2 C3 176.9(4) . .
N1 C1 C2 C3 -2.4(6) . .
C1 C2 C3 C4 1.1(7) . .
C2 C3 C4 C5 0.4(7) . .
C1 N1 C5 C4 -0.2(6) . .
C1 N1 C5 Cl1 179.4(3) . .
C3 C4 C5 N1 -0.9(7) . .
C3 C4 C5 Cl1 179.5(3) . .
Li1 O2 C6 N2 164.6(5) . .
Co1 O2 C6 N2 1.4(4) . .
Li1 O2 C6 C7 -14.4(8) . .
Co1 O2 C6 C7 -177.6(4) . .
C10 N2 C6 O2 179.4(4) . .
Co1 N2 C6 O2 -1.3(3) . .
C10 N2 C6 C7 -1.6(6) . .
Co1 N2 C6 C7 177.7(4) . .
O2 C6 C7 C8 -178.7(4) . .
N2 C6 C7 C8 2.3(7) . .
C6 C7 C8 C9 -1.0(8) . .
C7 C8 C9 C10 -1.0(8) . .
C6 N2 C10 C9 -0.6(7) . .
Co1 N2 C10 C9 -179.0(5) . .
C6 N2 C10 Cl2 179.5(3) . .
Co1 N2 C10 Cl2 1.1(9) . .
C8 C9 C10 N2 1.9(8) . .
C8 C9 C10 Cl2 -178.2(4) . .
Li2 O3 C11 N3 -5.7(6) . .
Li3 O3 C11 N3 171.8(4) 2_665 .
Li2 O3 C11 C12 174.2(4) . .
Li3 O3 C11 C12 -8.3(6) 2_665 .
C15 N3 C11 O3 -179.6(4) . .
C15 N3 C11 C12 0.5(6) . .
O3 C11 C12 C13 179.6(4) . .
N3 C11 C12 C13 -0.4(6) . .
C11 C12 C13 C14 -0.4(7) . .
C12 C13 C14 C15 1.1(7) . .
C13 C14 C15 N3 -1.1(7) . .
C13 C14 C15 Cl3 179.8(4) . .
C11 N3 C15 C14 0.3(7) . .
C11 N3 C15 Cl3 179.4(3) . .
Li3 O4 C16 N4 -148.4(4) . .
Co2 O4 C16 N4 3.9(3) . .
Li3 O4 C16 C17 34.0(7) . .
Co2 O4 C16 C17 -173.6(4) . .
Li3 O4 C16 Co2 -152.3(5) . .
C20 N4 C16 O4 -180.0(4) . .
Co2 N4 C16 O4 -4.0(3) . .
C20 N4 C16 C17 -2.3(6) . .
Co2 N4 C16 C17 173.7(4) . .
C20 N4 C16 Co2 -176.0(4) . .
N6 Co2 C16 O4 147.3(2) . .
N4 Co2 C16 O4 175.7(4) . .
N5 Co2 C16 O4 -76.9(2) . .
O6 Co2 C16 O4 82.3(2) . .
O5 Co2 C16 O4 -16.3(3) . .
C26 Co2 C16 O4 105.3(2) . .
N6 Co2 C16 N4 -28.4(3) . .
N5 Co2 C16 N4 107.4(2) . .
O6 Co2 C16 N4 -93.4(2) . .
O4 Co2 C16 N4 -175.7(4) . .
O5 Co2 C16 N4 168.0(2) . .
C26 Co2 C16 N4 -70.4(3) . .
N6 Co2 C16 C17 -90(3) . .
N4 Co2 C16 C17 -61(3) . .
N5 Co2 C16 C17 46(3) . .
O6 Co2 C16 C17 -155(3) . .
O4 Co2 C16 C17 123(3) . .
O5 Co2 C16 C17 107(3) . .
C26 Co2 C16 C17 -132(3) . .
O4 C16 C17 C18 178.9(4) . .
N4 C16 C17 C18 1.6(7) . .
Co2 C16 C17 C18 60(3) . .
C16 C17 C18 C19 0.1(7) . .
C17 C18 C19 C20 -1.0(8) . .
C16 N4 C20 C19 1.5(6) . .
Co2 N4 C20 C19 -170.8(4) . .
C16 N4 C20 Cl4 -179.4(3) . .
Co2 N4 C20 Cl4 8.4(8) . .
C18 C19 C20 N4 0.2(7) . .
C18 C19 C20 Cl4 -178.9(4) . .
Li2 O5 C21 N5 -132.7(4) . .
Co2 O5 C21 N5 -5.8(3) . .
Li2 O5 C21 C22 45.2(6) . .
Co2 O5 C21 C22 172.1(4) . .
C25 N5 C21 O5 179.2(4) . .
Co2 N5 C21 O5 6.1(3) . .
C25 N5 C21 C22 1.1(6) . .
Co2 N5 C21 C22 -171.9(3) . .
O5 C21 C22 C23 -179.6(4) . .
N5 C21 C22 C23 -1.8(6) . .
C21 C22 C23 C24 0.7(7) . .
C22 C23 C24 C25 1.1(7) . .
C21 N5 C25 C24 0.8(7) . .
Co2 N5 C25 C24 168.2(4) . .
C21 N5 C25 Cl5 -178.1(3) . .
Co2 N5 C25 Cl5 -10.7(7) . .
C23 C24 C25 N5 -1.9(7) . .
C23 C24 C25 Cl5 176.9(4) . .
Li1 O6 C26 N6 -161.4(6) 3_565 .
Co2 O6 C26 N6 -3.8(3) . .
Li1 O6 C26 C27 17.0(9) 3_565 .
Co2 O6 C26 C27 174.7(4) . .
Li1 O6 C26 Co2 -157.6(7) 3_565 .
C30 N6 C26 O6 -179.3(4) . .
Co2 N6 C26 O6 3.8(3) . .
C30 N6 C26 C27 2.1(6) . .
Co2 N6 C26 C27 -174.7(4) . .
C30 N6 C26 Co2 176.9(4) . .
N6 Co2 C26 O6 -175.8(4) . .
N4 Co2 C26 O6 -81.2(2) . .
N5 Co2 C26 O6 135.0(2) . .
O4 Co2 C26 O6 -9.3(3) . .
O5 Co2 C26 O6 86.1(2) . .
C16 Co2 C26 O6 -48.3(3) . .
N4 Co2 C26 N6 94.6(2) . .
N5 Co2 C26 N6 -49.2(3) . .
O6 Co2 C26 N6 175.8(4) . .
O4 Co2 C26 N6 166.5(2) . .
O5 Co2 C26 N6 -98.1(2) . .
C16 Co2 C26 N6 127.5(2) . .
N6 Co2 C26 C27 49(3) . .
N4 Co2 C26 C27 144(3) . .
N5 Co2 C26 C27 0(3) . .
O6 Co2 C26 C27 -135(3) . .
O4 Co2 C26 C27 -144(3) . .
O5 Co2 C26 C27 -49(3) . .
C16 Co2 C26 C27 177(3) . .
O6 C26 C27 C28 -178.7(5) . .
N6 C26 C27 C28 -0.4(7) . .
Co2 C26 C27 C28 -47(3) . .
C26 C27 C28 C29 -0.8(9) . .
C27 C28 C29 C30 0.2(9) . .
C26 N6 C30 C29 -2.9(8) . .
Co2 N6 C30 C29 171.0(5) . .
C26 N6 C30 Cl6 178.5(3) . .
Co2 N6 C30 Cl6 -7.6(8) . .
C28 C29 C30 N6 1.7(9) . .
C28 C29 C30 Cl6 -179.8(5) . .
C1S C2S C3S C4S -177.8(14) . .
C2S C3S C4S C5S -175.2(12) . .
C2S C3S C4S C5T 107(2) . .
C3S C4S C5S C6S -179.0(10) . .
C5T C4S C5S C6S -40.0(12) . .
C5S C4S C5T C6S 38.0(12) . .
C3S C4S C5T C6S 135.6(19) . .
C4S C5T C6S C5S -29.6(9) . .
C4S C5S C6S C5T 48.9(14) . .
C16S C7S C8S C15S -99.9 . .
C9S C7S C8S C15S 115.6 . .
C15S C7S C8S C12S -97.4 . .
C16S C7S C8S C12S 162.7 . .
C9S C7S C8S C12S 18.2 . .
C15S C7S C8S C11S -79.0 . .
C16S C7S C8S C11S -178.9 . .
C9S C7S C8S C11S 36.6 . .
C15S C7S C9S C12S -97.8 . .
C16S C7S C9S C12S 167.4 . .
C8S C7S C9S C12S -151.2 . .
C16S C7S C9S C15S -94.8 . .
C8S C7S C9S C15S -53.3 . .
C15S C7S C9S C11S -16.1 . .
C16S C7S C9S C11S -110.9 . .
C8S C7S C9S C11S -69.4 . .
C12S C10S C11S C8S 33.1 . .
C12S C10S C11S C9S 26.8 . .
C15S C8S C11S C10S -98.4 . .
C12S C8S C11S C10S -35.2 . .
C7S C8S C11S C10S -57.9 . .
C15S C8S C11S C12S -63.3 . .
C7S C8S C11S C12S -22.7 . .
C15S C8S C11S C9S -72.5 . .
C12S C8S C11S C9S -9.3 . .
C7S C8S C11S C9S -31.9 . .
C12S C9S C11S C10S -37.3 . .
C15S C9S C11S C10S -142.9 . .
C7S C9S C11S C10S -131.8 . .
C15S C9S C11S C12S -105.6 . .
C7S C9S C11S C12S -94.5 . .
C12S C9S C11S C8S 168.2 . .
C15S C9S C11S C8S 62.6 . .
C7S C9S C11S C8S 73.7 . .
C15S C9S C12S C14S -36.3 . .
C7S C9S C12S C14S 2.0 . .
C11S C9S C12S C14S -156.1 . .
C15S C9S C12S C10S 160.9 . .
C7S C9S C12S C10S -160.9 . .
C11S C9S C12S C10S 41.1 . .
C15S C9S C12S C8S 105.7 . .
C7S C9S C12S C8S 144.0 . .
C11S C9S C12S C8S -14.1 . .
C15S C9S C12S C11S 119.8 . .
C7S C9S C12S C11S 158.1 . .
C11S C10S C12S C14S 141.8 . .
C11S C10S C12S C9S -56.2 . .
C11S C10S C12S C8S -43.4 . .
C15S C8S C12S C14S -9.6 . .
C7S C8S C12S C14S 17.8 . .
C11S C8S C12S C14S -150.9 . .
C15S C8S C12S C9S -53.4 . .
C7S C8S C12S C9S -26.1 . .
C11S C8S C12S C9S 165.2 . .
C15S C8S C12S C10S 176.0 . .
C7S C8S C12S C10S -156.6 . .
C11S C8S C12S C10S 34.7 . .
C15S C8S C12S C11S 141.3 . .
C7S C8S C12S C11S 168.7 . .
C10S C11S C12S C14S -88.9 . .
C8S C11S C12S C14S 133.0 . .
C9S C11S C12S C14S 136.6 . .
C10S C11S C12S C9S 134.4 . .
C8S C11S C12S C9S -3.7 . .
C8S C11S C12S C10S -138.1 . .
C9S C11S C12S C10S -134.4 . .
C10S C11S C12S C8S 138.1 . .
C9S C11S C12S C8S 3.7 . .
C16S C7S C15S C9S 119.8 . .
C8S C7S C15S C9S 17.8 . .
C16S C7S C15S C8S 102.0 . .
C9S C7S C15S C8S -17.8 . .
C9S C7S C15S C16S -119.8 . .
C8S C7S C15S C16S -102.0 . .
C12S C9S C15S C7S 104.2 . .
C11S C9S C15S C7S 173.5 . .
C12S C9S C15S C8S -128.5 . .
C7S C9S C15S C8S 127.3 . .
C11S C9S C15S C8S -59.2 . .
C12S C9S C15S C16S 138.3 . .
C7S C9S C15S C16S 34.1 . .
C11S C9S C15S C16S -152.4 . .
C12S C8S C15S C7S 86.9 . .
C11S C8S C15S C7S 134.2 . .
C12S C8S C15S C9S 31.4 . .
C7S C8S C15S C9S -55.5 . .
C11S C8S C15S C9S 78.7 . .
C12S C8S C15S C16S 126.0 . .
C7S C8S C15S C16S 39.1 . .
C11S C8S C15S C16S 173.3 . .
C9S C7S C16S C15S 63.8 . .
C8S C7S C16S C15S 52.0 . .
C9S C15S C16S C7S -67.0 . .
C8S C15S C16S C7S -90.1 . .
